data_7044476
loop_
_publ_author_name
'Grzelak, A.'
'Gawraczy\'nski, J.'
'Jaro\'n, T.'
'Kurzyd\/lowski, D.'
'Mazej, Z.'
'Leszczy\'nski, P. J.'
'Prakapenka, V. B.'
'Derzsi, M.'
'Struzhkin, V. V.'
'Grochala, W.'

_publ_section_title
;
 Metal fluoride nanotubes featuring square-planar building blocks in a
 high-pressure polymorph of AgF2
;
_journal_name_full 'Dalton Trans.'
_journal_paper_doi 10.1039/C7DT03178E
_journal_year 2017
_chemical_formula_moiety 'Ag F2'
_chemical_formula_sum 'Ag F2'
_chemical_formula_weight 145.9
_space_group_IT_number 60
_symmetry_cell_setting orthorhombic
_symmetry_Int_Tables_number 60
_symmetry_space_group_name_Hall '-P 2n 2ab'
_symmetry_space_group_name_H-M 'P b c n'
_cell_angle_alpha 90
_cell_angle_beta 90
_cell_angle_gamma 90
_cell_formula_units_Z 8
_cell_length_a 5.476(10)
_cell_length_b 8.331(15)
_cell_length_c 5.787(7)
_cell_measurement_pressure 14800000
_cell_measurement_temperature 293
_cell_volume 264.0(7)
_diffrn_ambient_temperature 293
_diffrn_measurement_device_type 'APS, GSECARS'
_diffrn_radiation_probe x-ray
_diffrn_radiation_wavelength 0.4113
_diffrn_source synchrotron
_exptl_absorpt_coefficient_mu 19.668
_exptl_crystal_density_diffrn 7.3404
_exptl_crystal_F_000 56
_pd_meas_2theta_range_inc 0.019
_pd_meas_2theta_range_max 17.997
_pd_meas_2theta_range_min 3.333
_pd_meas_number_of_points 765
_pd_meas_scan_method fixed
_pd_prep_pressure 14800000
_pd_proc_2theta_range_inc 0.019
_pd_proc_2theta_range_max 14.983
_pd_proc_2theta_range_min 4.005
_pd_proc_ls_background_function '30 Legendre polynoms'
_pd_proc_ls_pref_orient_corr 'March & Dollase'
_pd_proc_ls_profile_function Pseudo-Voigt
_pd_proc_ls_prof_R_factor 0.0050
_pd_proc_ls_prof_wR_expected 0.0143
_pd_proc_ls_prof_wR_factor 0.0071
_pd_spec_mounting 'diamond anvil cell'
_pd_spec_mount_mode transmission
_refine_ls_goodness_of_fit_all 0.50
_refine_ls_number_constraints 0
_refine_ls_number_parameters 38
_refine_ls_number_restraints 0
_refine_ls_R_factor_all 0.0228
_refine_ls_R_factor_gt 0.0216
_refine_ls_shift/su_max 0.0255
_refine_ls_shift/su_mean 0.0081
_refine_ls_weighting_scheme sigma
_refine_ls_wR_factor_all 0.0238
_refine_ls_wR_factor_gt 0.0225
_cod_data_source_file c7dt03178e1.cif
_cod_data_source_block I
_cod_database_code 7044476
_publcif_datablock.id {7c4d798b-ce90-47e0-85e6-e8683cb3fc28}

_publcif_info_exptl_table_max_cols 5
_publcif_info_exptl_table_use_headnotes n
_publcif_funding_html
;
;

loop_
_space_group_symop_id
_space_group_symop_operation_xyz
1 x,y,z
2 -x+1/2,-y+1/2,z+1/2
3 -x,y,-z+1/2
4 x+1/2,-y+1/2,-z
5 -x,-y,-z
6 x+1/2,y+1/2,-z+1/2
7 x,-y,z+1/2
8 -x+1/2,y+1/2,z

loop_
_atom_site_label
_atom_site_type_symbol
_atom_site_fract_x
_atom_site_fract_y
_atom_site_fract_z
_atom_site_adp_type
_atom_site_U_iso_or_equiv
_atom_site_site_symmetry_multiplicity
_atom_site_occupancy
_atom_site_calc_flag
Ag1 Ag 0.20439 0.62693 -0.55926 Uiso 0.03 8 1 d
F3 F 0.32092 0.5827 -0.89643 Uiso 0.03 8 1 d
F1 F 1 0.64551 -0.25 Uiso 0.03 4 1 d
F2 F 1 1.20262 -0.25 Uiso 0.03 4 1 d

loop_
_atom_type_symbol
_atom_type_scat_dispersion_real
_atom_type_scat_dispersion_imag
_atom_type_scat_source
Ag -0.7681 2.7389 'International Tables Vol C tables 4.2.6.8 and 6.1.1.1'
F 0.0036 0.0031 'International Tables Vol C tables 4.2.6.8 and 6.1.1.1'

loop_
_geom_angle_atom_site_label_1
_geom_angle_atom_site_label_2
_geom_angle_atom_site_label_3
_geom_angle_site_symmetry_1
_geom_angle_site_symmetry_3
_geom_angle
Ag1 Ag1 Ag1 1_455 1_655 180.0(5)
Ag1 Ag1 Ag1 1_455 2_564 98.017(16)
Ag1 Ag1 Ag1 1_455 2_565 98.017(16)
Ag1 Ag1 Ag1 1_455 3_553 44.60(6)
Ag1 Ag1 Ag1 1_455 3_554 57.98(5)
Ag1 Ag1 Ag1 1_455 3_653 145.71(6)
Ag1 Ag1 Ag1 1_455 3_654 132.13(6)
Ag1 Ag1 Ag1 1_455 4_464 38.30(7)
Ag1 Ag1 Ag1 1_455 4_564 141.70(7)
Ag1 Ag1 Ag1 1_455 5_564 44.81(7)
Ag1 Ag1 Ag1 1_455 5_664 145.52(6)
Ag1 Ag1 Ag1 1_455 6_443 59.85(6)
Ag1 Ag1 Ag1 1_455 6_453 59.85(6)
Ag1 Ag1 Ag1 1_455 6_543 120.15(6)
Ag1 Ag1 Ag1 1_455 6_553 120.15(6)
Ag1 Ag1 Ag1 1_455 7_564 90
Ag1 Ag1 Ag1 1_455 7_565 90
Ag1 Ag1 Ag1 1_455 8_545 96.838(17)
Ag1 Ag1 Ag1 1_455 8_555 96.838(17)
Ag1 Ag1 F3 1_455 . 107.81(4)
Ag1 Ag1 F3 1_455 1_556 99.40(2)
Ag1 Ag1 F3 1_455 2_565 86.944(7)
Ag1 Ag1 F3 1_455 3_553 8.871(19)
Ag1 Ag1 F3 1_455 3_653 170.20(2)
Ag1 Ag1 F3 1_455 4_463 62.13(5)
Ag1 Ag1 F3 1_455 4_464 59.60(5)
Ag1 Ag1 F3 1_455 4_564 133.33(6)
Ag1 Ag1 F3 1_455 5_563 51.39(6)
Ag1 Ag1 F3 1_455 5_564 47.72(6)
Ag1 Ag1 F3 1_455 5_663 125.82(5)
Ag1 Ag1 F3 1_455 5_664 129.41(6)
Ag1 Ag1 F3 1_455 6_443 65.19(6)
Ag1 Ag1 F3 1_455 6_453 61.11(6)
Ag1 Ag1 F3 1_455 7_565 107.82(4)
Ag1 Ag1 F3 1_455 8_545 88.392(4)
Ag1 Ag1 F3 1_455 8_555 88.141(4)
Ag1 Ag1 F1 1_455 1_454 74.37(3)
Ag1 Ag1 F1 1_455 1_455 58.08(5)
Ag1 Ag1 F1 1_455 . 157.59(4)
Ag1 Ag1 F1 1_455 2_564 29.63(6)
Ag1 Ag1 F1 1_455 2_664 126.42(6)
Ag1 Ag1 F1 1_455 5_664 66.09(5)
Ag1 Ag1 F1 1_455 6_444 110.23(4)
Ag1 Ag1 F1 1_455 6_454 109.09(4)
Ag1 Ag1 F2 1_455 1_445 74.23(3)
Ag1 Ag1 F2 1_455 2_564 37.50(7)
Ag1 Ag1 F2 1_455 2_664 118.68(6)
Ag1 Ag1 F2 1_455 5_674 58.11(5)
Ag1 Ag1 F2 1_455 5_774 157.57(4)
Ag1 Ag1 F2 1_455 6_344 26.20(5)
Ag1 Ag1 F2 1_455 6_443 111.80(4)
Ag1 Ag1 F2 1_455 6_444 130.47(6)
Ag1 Ag1 Ag1 1_655 2_564 81.983(16)
Ag1 Ag1 Ag1 1_655 2_565 81.983(16)
Ag1 Ag1 Ag1 1_655 3_553 135.40(6)
Ag1 Ag1 Ag1 1_655 3_554 122.02(5)
Ag1 Ag1 Ag1 1_655 3_653 34.29(6)
Ag1 Ag1 Ag1 1_655 3_654 47.87(6)
Ag1 Ag1 Ag1 1_655 4_464 141.70(7)
Ag1 Ag1 Ag1 1_655 4_564 38.30(7)
Ag1 Ag1 Ag1 1_655 5_564 135.19(7)
Ag1 Ag1 Ag1 1_655 5_664 34.48(6)
Ag1 Ag1 Ag1 1_655 6_443 120.15(6)
Ag1 Ag1 Ag1 1_655 6_453 120.15(6)
Ag1 Ag1 Ag1 1_655 6_543 59.85(6)
Ag1 Ag1 Ag1 1_655 6_553 59.85(6)
Ag1 Ag1 Ag1 1_655 7_564 90
Ag1 Ag1 Ag1 1_655 7_565 90
Ag1 Ag1 Ag1 1_655 8_545 83.162(17)
Ag1 Ag1 Ag1 1_655 8_555 83.162(17)
Ag1 Ag1 F3 1_655 . 72.19(4)
Ag1 Ag1 F3 1_655 1_556 80.60(2)
Ag1 Ag1 F3 1_655 2_565 93.056(7)
Ag1 Ag1 F3 1_655 3_553 171.129(19)
Ag1 Ag1 F3 1_655 3_653 9.80(2)
Ag1 Ag1 F3 1_655 4_463 117.87(5)
Ag1 Ag1 F3 1_655 4_464 120.40(5)
Ag1 Ag1 F3 1_655 4_564 46.67(6)
Ag1 Ag1 F3 1_655 5_563 128.61(6)
Ag1 Ag1 F3 1_655 5_564 132.28(6)
Ag1 Ag1 F3 1_655 5_663 54.18(5)
Ag1 Ag1 F3 1_655 5_664 50.59(6)
Ag1 Ag1 F3 1_655 6_443 114.81(6)
Ag1 Ag1 F3 1_655 6_453 118.89(6)
Ag1 Ag1 F3 1_655 7_565 72.18(4)
Ag1 Ag1 F3 1_655 8_545 91.608(4)
Ag1 Ag1 F3 1_655 8_555 91.859(4)
Ag1 Ag1 F1 1_655 1_454 105.63(3)
Ag1 Ag1 F1 1_655 1_455 121.92(5)
Ag1 Ag1 F1 1_655 . 22.41(4)
Ag1 Ag1 F1 1_655 2_564 150.37(6)
Ag1 Ag1 F1 1_655 2_664 53.58(6)
Ag1 Ag1 F1 1_655 5_664 113.91(5)
Ag1 Ag1 F1 1_655 6_444 69.77(4)
Ag1 Ag1 F1 1_655 6_454 70.91(4)
Ag1 Ag1 F2 1_655 1_445 105.77(3)
Ag1 Ag1 F2 1_655 2_564 142.50(7)
Ag1 Ag1 F2 1_655 2_664 61.32(6)
Ag1 Ag1 F2 1_655 5_674 121.89(5)
Ag1 Ag1 F2 1_655 5_774 22.43(4)
Ag1 Ag1 F2 1_655 6_344 153.80(5)
Ag1 Ag1 F2 1_655 6_443 68.20(4)
Ag1 Ag1 F2 1_655 6_444 49.53(6)
Ag1 Ag1 Ag1 2_564 2_565 107.78(12)
Ag1 Ag1 Ag1 2_564 3_553 62.10(7)
Ag1 Ag1 Ag1 2_564 3_554 139.37(6)
Ag1 Ag1 Ag1 2_564 3_653 55.22(4)
Ag1 Ag1 Ag1 2_564 3_654 120.37(7)
Ag1 Ag1 Ag1 2_564 4_464 86.08(8)
Ag1 Ag1 Ag1 2_564 4_564 73.31(7)
Ag1 Ag1 Ag1 2_564 5_564 131.18(4)
Ag1 Ag1 Ag1 2_564 5_664 109.54(7)
Ag1 Ag1 Ag1 2_564 6_443 100.39(10)
Ag1 Ag1 Ag1 2_564 6_453 46.00(6)
Ag1 Ag1 Ag1 2_564 6_543 92.31(10)
Ag1 Ag1 Ag1 2_564 6_553 33.42(3)
Ag1 Ag1 Ag1 2_564 7_564 71.68(12)
Ag1 Ag1 Ag1 2_564 7_565 171.939(16)
Ag1 Ag1 Ag1 2_564 8_545 123.50(6)
Ag1 Ag1 Ag1 2_564 8_555 54.19(6)
Ag1 Ag1 F3 2_564 . 45.79(8)
Ag1 Ag1 F3 2_564 1_556 145.55(5)
Ag1 Ag1 F3 2_564 2_565 76.55(10)
Ag1 Ag1 F3 2_564 3_553 98.00(2)
Ag1 Ag1 F3 2_564 3_653 82.18(3)
Ag1 Ag1 F3 2_564 4_463 35.95(6)
Ag1 Ag1 F3 2_564 4_464 104.49(11)
Ag1 Ag1 F3 2_564 4_564 93.20(9)
Ag1 Ag1 F3 2_564 5_563 75.63(9)
Ag1 Ag1 F3 2_564 5_564 145.70(4)
Ag1 Ag1 F3 2_564 5_663 64.57(9)
Ag1 Ag1 F3 2_564 5_664 132.54(7)
Ag1 Ag1 F3 2_564 6_443 122.41(6)
Ag1 Ag1 F3 2_564 6_453 61.28(7)
Ag1 Ag1 F3 2_564 7_565 143.34(4)
Ag1 Ag1 F3 2_564 8_545 102.15(10)
Ag1 Ag1 F3 2_564 8_555 29.128(11)
Ag1 Ag1 F1 2_564 1_454 40.43(6)
Ag1 Ag1 F1 2_564 1_455 135.65(6)
Ag1 Ag1 F1 2_564 . 99.15(5)
Ag1 Ag1 F1 2_564 2_564 71.07(6)
Ag1 Ag1 F1 2_564 2_664 36.09(3)
Ag1 Ag1 F1 2_564 5_664 101.79(10)
Ag1 Ag1 F1 2_564 6_444 138.70(4)
Ag1 Ag1 F1 2_564 6_454 75.33(10)
Ag1 Ag1 F2 2_564 1_445 151.726(12)
Ag1 Ag1 F2 2_564 2_564 104.51(7)
Ag1 Ag1 F2 2_564 2_664 97.74(10)
Ag1 Ag1 F2 2_564 5_674 43.02(6)
Ag1 Ag1 F2 2_564 5_774 60.62(3)
Ag1 Ag1 F2 2_564 6_344 112.18(4)
Ag1 Ag1 F2 2_564 6_443 28.88(4)
Ag1 Ag1 F2 2_564 6_444 110.15(8)
Ag1 Ag1 Ag1 2_565 3_553 131.81(5)
Ag1 Ag1 Ag1 2_565 3_554 52.34(7)
Ag1 Ag1 Ag1 2_565 3_653 109.87(7)
Ag1 Ag1 Ag1 2_565 3_654 46.15(5)
Ag1 Ag1 Ag1 2_565 4_464 67.30(7)
Ag1 Ag1 Ag1 2_565 4_564 52.78(4)
Ag1 Ag1 Ag1 2_565 5_564 107.89(7)
Ag1 Ag1 Ag1 2_565 5_664 93.00(7)
Ag1 Ag1 Ag1 2_565 6_443 146.58(3)
Ag1 Ag1 Ag1 2_565 6_453 87.69(10)
Ag1 Ag1 Ag1 2_565 6_543 134.00(6)
Ag1 Ag1 Ag1 2_565 6_553 79.61(10)
Ag1 Ag1 Ag1 2_565 7_564 171.939(16)
Ag1 Ag1 Ag1 2_565 7_565 71.68(12)
Ag1 Ag1 Ag1 2_565 8_545 123.50(6)
Ag1 Ag1 Ag1 2_565 8_555 54.19(6)
Ag1 Ag1 F3 2_565 . 144.52(5)
Ag1 Ag1 F3 2_565 1_556 40.35(7)
Ag1 Ag1 F3 2_565 2_565 35.100(19)
Ag1 Ag1 F3 2_565 3_553 106.346(6)
Ag1 Ag1 F3 2_565 3_653 91.21(4)
Ag1 Ag1 F3 2_565 4_463 108.86(11)
Ag1 Ag1 F3 2_565 4_464 39.04(7)
Ag1 Ag1 F3 2_565 4_564 35.87(4)
Ag1 Ag1 F3 2_565 5_563 148.88(4)
Ag1 Ag1 F3 2_565 5_564 80.18(9)
Ag1 Ag1 F3 2_565 5_663 135.76(7)
Ag1 Ag1 F3 2_565 5_664 68.61(9)
Ag1 Ag1 F3 2_565 6_443 128.23(5)
Ag1 Ag1 F3 2_565 6_453 67.35(8)
Ag1 Ag1 F3 2_565 7_565 94.12(11)
Ag1 Ag1 F3 2_565 8_545 148.090(13)
Ag1 Ag1 F3 2_565 8_555 82.22(11)
Ag1 Ag1 F1 2_565 1_454 142.53(6)
Ag1 Ag1 F1 2_565 1_455 49.36(7)
Ag1 Ag1 F1 2_565 . 62.96(3)
Ag1 Ag1 F1 2_565 2_564 94.45(6)
Ag1 Ag1 F1 2_565 2_664 81.15(9)
Ag1 Ag1 F1 2_565 5_664 148.24(2)
Ag1 Ag1 F1 2_565 6_444 97.67(10)
Ag1 Ag1 F1 2_565 6_454 33.104(19)
Ag1 Ag1 F2 2_565 1_445 100.27(10)
Ag1 Ag1 F2 2_565 2_564 128.13(4)
Ag1 Ag1 F2 2_565 2_664 131.57(6)
Ag1 Ag1 F2 2_565 5_674 96.36(11)
Ag1 Ag1 F2 2_565 5_774 83.56(5)
Ag1 Ag1 F2 2_565 6_344 72.83(6)
Ag1 Ag1 F2 2_565 6_443 127.32(8)
Ag1 Ag1 F2 2_565 6_444 35.41(4)
Ag1 Ag1 Ag1 3_553 3_554 102.58(12)
Ag1 Ag1 Ag1 3_553 3_653 101.11(12)
Ag1 Ag1 Ag1 3_553 3_654 176.7316(3)
Ag1 Ag1 Ag1 3_553 4_464 65.12(8)
Ag1 Ag1 Ag1 3_553 4_564 134.17(6)
Ag1 Ag1 Ag1 3_553 5_564 69.36(8)
Ag1 Ag1 Ag1 3_553 5_664 135.20(6)
Ag1 Ag1 Ag1 3_553 6_443 50.07(6)
Ag1 Ag1 Ag1 3_553 6_453 50.07(6)
Ag1 Ag1 Ag1 3_553 6_543 94.20(8)
Ag1 Ag1 Ag1 3_553 6_553 94.20(8)
Ag1 Ag1 Ag1 3_553 7_564 55.47(6)
Ag1 Ag1 Ag1 3_553 7_565 124.53(6)
Ag1 Ag1 Ag1 3_553 8_545 94.863(16)
Ag1 Ag1 Ag1 3_553 8_555 94.863(16)
Ag1 Ag1 F3 3_553 . 63.95(10)
Ag1 Ag1 F3 3_553 1_556 143.70(4)
Ag1 Ag1 F3 3_553 2_565 102.51(4)
Ag1 Ag1 F3 3_553 3_553 40.06(5)
Ag1 Ag1 F3 3_553 3_653 129.30(7)
Ag1 Ag1 F3 3_553 4_463 34.40(5)
Ag1 Ag1 F3 3_553 4_464 94.93(10)
Ag1 Ag1 F3 3_553 4_564 149.88(5)
Ag1 Ag1 F3 3_553 5_563 22.46(4)
Ag1 Ag1 F3 3_553 5_564 87.37(11)
Ag1 Ag1 F3 3_553 5_663 85.34(11)
Ag1 Ag1 F3 3_553 5_664 154.74(5)
Ag1 Ag1 F3 3_553 6_443 70.44(5)
Ag1 Ag1 F3 3_553 6_453 67.33(6)
Ag1 Ag1 F3 3_553 7_565 122.37(5)
Ag1 Ag1 F3 3_553 8_545 72.70(4)
Ag1 Ag1 F3 3_553 8_555 69.89(4)
Ag1 Ag1 F1 3_553 1_454 29.82(3)
Ag1 Ag1 F1 3_553 1_455 102.55(12)
Ag1 Ag1 F1 3_553 . 157.654(18)
Ag1 Ag1 F1 3_553 2_564 37.48(5)
Ag1 Ag1 F1 3_553 2_664 97.96(9)
Ag1 Ag1 F1 3_553 5_664 55.30(6)
Ag1 Ag1 F1 3_553 6_444 120.98(5)
Ag1 Ag1 F1 3_553 6_454 119.13(5)
Ag1 Ag1 F2 3_553 1_445 96.41(6)
Ag1 Ag1 F2 3_553 2_564 43.59(6)
Ag1 Ag1 F2 3_553 2_664 96.42(7)
Ag1 Ag1 F2 3_553 5_674 42.09(6)
Ag1 Ag1 F2 3_553 5_774 119.58(9)
Ag1 Ag1 F2 3_553 6_344 69.73(11)
Ag1 Ag1 F2 3_553 6_443 67.69(10)
Ag1 Ag1 F2 3_553 6_444 165.00(3)
Ag1 Ag1 Ag1 3_554 3_653 156.3107(19)
Ag1 Ag1 Ag1 3_554 3_654 74.15(12)
Ag1 Ag1 Ag1 3_554 4_464 54.35(5)
Ag1 Ag1 Ag1 3_554 4_564 104.44(7)
Ag1 Ag1 Ag1 3_554 5_564 55.91(5)
Ag1 Ag1 Ag1 3_554 5_664 106.80(7)
Ag1 Ag1 Ag1 3_554 6_443 94.42(7)
Ag1 Ag1 Ag1 3_554 6_453 94.42(7)
Ag1 Ag1 Ag1 3_554 6_543 127.56(6)
Ag1 Ag1 Ag1 3_554 6_553 127.56(6)
Ag1 Ag1 Ag1 3_554 7_564 133.20(6)
Ag1 Ag1 Ag1 3_554 7_565 46.80(6)
Ag1 Ag1 Ag1 3_554 8_545 93.619(13)
Ag1 Ag1 Ag1 3_554 8_555 93.619(13)
Ag1 Ag1 F3 3_554 . 162.82(2)
Ag1 Ag1 F3 3_554 1_556 41.75(7)
Ag1 Ag1 F3 3_554 2_565 70.39(4)
Ag1 Ag1 F3 3_554 3_553 63.31(7)
Ag1 Ag1 F3 3_554 3_653 127.22(4)
Ag1 Ag1 F3 3_554 4_463 110.28(9)
Ag1 Ag1 F3 3_554 4_464 36.18(6)
Ag1 Ag1 F3 3_554 4_564 84.80(10)
Ag1 Ag1 F3 3_554 5_563 104.39(11)
Ag1 Ag1 F3 3_554 5_564 28.39(4)
Ag1 Ag1 F3 3_554 5_663 155.72(4)
Ag1 Ag1 F3 3_554 5_664 77.91(10)
Ag1 Ag1 F3 3_554 6_443 79.68(4)
Ag1 Ag1 F3 3_554 6_453 78.10(5)
Ag1 Ag1 F3 3_554 7_565 77.23(6)
Ag1 Ag1 F3 3_554 8_545 108.67(4)
Ag1 Ag1 F3 3_554 8_555 111.72(5)
Ag1 Ag1 F1 3_554 1_454 132.30(9)
Ag1 Ag1 F1 3_554 1_455 4.194(9)
Ag1 Ag1 F1 3_554 . 99.68(10)
Ag1 Ag1 F1 3_554 2_564 75.52(8)
Ag1 Ag1 F1 3_554 2_664 131.15(5)
Ag1 Ag1 F1 3_554 5_664 97.12(6)
Ag1 Ag1 F1 3_554 6_444 81.91(6)
Ag1 Ag1 F1 3_554 6_454 82.35(5)
Ag1 Ag1 F2 3_554 1_445 59.16(5)
Ag1 Ag1 F2 3_554 2_564 76.81(8)
Ag1 Ag1 F2 3_554 2_664 122.14(5)
Ag1 Ag1 F2 3_554 5_674 99.30(8)
Ag1 Ag1 F2 3_554 5_774 133.52(3)
Ag1 Ag1 F2 3_554 6_344 34.028(11)
Ag1 Ag1 F2 3_554 6_443 167.038(16)
Ag1 Ag1 F2 3_554 6_444 74.68(11)
Ag1 Ag1 Ag1 3_653 3_654 82.16(12)
Ag1 Ag1 Ag1 3_653 4_464 139.39(6)
Ag1 Ag1 Ag1 3_653 4_564 57.48(8)
Ag1 Ag1 Ag1 3_653 5_564 135.12(7)
Ag1 Ag1 Ag1 3_653 5_664 54.36(8)
Ag1 Ag1 Ag1 3_653 6_443 100.76(8)
Ag1 Ag1 Ag1 3_653 6_453 100.76(8)
Ag1 Ag1 Ag1 3_653 6_543 49.98(6)
Ag1 Ag1 Ag1 3_653 6_553 49.98(6)
Ag1 Ag1 Ag1 3_653 7_564 62.95(5)
Ag1 Ag1 Ag1 3_653 7_565 117.05(5)
Ag1 Ag1 Ag1 3_653 8_545 84.355(17)
Ag1 Ag1 Ag1 3_653 8_555 84.355(17)
Ag1 Ag1 F3 3_653 . 38.76(2)
Ag1 Ag1 F3 3_653 1_556 114.73(8)
Ag1 Ag1 F3 3_653 2_565 104.37(3)
Ag1 Ag1 F3 3_653 3_553 140.06(7)
Ag1 Ag1 F3 3_653 3_653 29.67(5)
Ag1 Ag1 F3 3_653 4_463 89.49(10)
Ag1 Ag1 F3 3_653 4_464 140.91(5)
Ag1 Ag1 F3 3_653 4_564 74.64(10)
Ag1 Ag1 F3 3_653 5_563 97.50(11)
Ag1 Ag1 F3 3_653 5_564 154.60(4)
Ag1 Ag1 F3 3_653 5_663 27.99(4)
Ag1 Ag1 F3 3_653 5_664 80.70(11)
Ag1 Ag1 F3 3_653 6_443 108.53(5)
Ag1 Ag1 F3 3_653 6_453 111.46(6)
Ag1 Ag1 F3 3_653 7_565 90.10(6)
Ag1 Ag1 F3 3_653 8_545 78.50(4)
Ag1 Ag1 F3 3_653 8_555 76.67(4)
Ag1 Ag1 F1 3_653 1_454 71.36(9)
Ag1 Ag1 F1 3_653 1_455 155.963(2)
Ag1 Ag1 F1 3_653 . 56.64(10)
Ag1 Ag1 F1 3_653 2_564 125.31(9)
Ag1 Ag1 F1 3_653 2_664 44.06(6)
Ag1 Ag1 F1 3_653 5_664 96.30(7)
Ag1 Ag1 F1 3_653 6_444 85.97(6)
Ag1 Ag1 F1 3_653 6_454 86.19(6)
Ag1 Ag1 F2 3_653 1_445 118.00(5)
Ag1 Ag1 F2 3_653 2_564 121.84(8)
Ag1 Ag1 F2 3_653 2_664 54.49(6)
Ag1 Ag1 F2 3_653 5_674 98.22(9)
Ag1 Ag1 F2 3_653 5_774 26.41(4)
Ag1 Ag1 F2 3_653 6_344 167.396(18)
Ag1 Ag1 F2 3_653 6_443 34.559(15)
Ag1 Ag1 F2 3_653 6_444 82.42(11)
Ag1 Ag1 Ag1 3_654 4_464 112.37(8)
Ag1 Ag1 Ag1 3_654 4_564 47.76(6)
Ag1 Ag1 Ag1 3_654 5_564 108.34(8)
Ag1 Ag1 Ag1 3_654 5_664 46.96(6)
Ag1 Ag1 Ag1 3_654 6_443 129.58(6)
Ag1 Ag1 Ag1 3_654 6_453 129.58(6)
Ag1 Ag1 Ag1 3_654 6_543 87.90(8)
Ag1 Ag1 Ag1 3_654 6_553 87.90(8)
Ag1 Ag1 Ag1 3_654 7_564 126.78(6)
Ag1 Ag1 Ag1 3_654 7_565 53.22(6)
Ag1 Ag1 Ag1 3_654 8_545 85.419(15)
Ag1 Ag1 Ag1 3_654 8_555 85.419(15)
Ag1 Ag1 F3 3_654 . 119.25(10)
Ag1 Ag1 F3 3_654 1_556 33.08(4)
Ag1 Ag1 F3 3_654 2_565 76.52(4)
Ag1 Ag1 F3 3_654 3_553 136.73(5)
Ag1 Ag1 F3 3_654 3_653 53.92(7)
Ag1 Ag1 F3 3_654 4_463 146.46(5)
Ag1 Ag1 F3 3_654 4_464 82.42(10)
Ag1 Ag1 F3 3_654 4_564 30.92(5)
Ag1 Ag1 F3 3_654 5_563 157.73(4)
Ag1 Ag1 F3 3_654 5_564 89.65(11)
Ag1 Ag1 F3 3_654 5_663 97.67(11)
Ag1 Ag1 F3 3_654 5_664 25.36(5)
Ag1 Ag1 F3 3_654 6_443 108.63(5)
Ag1 Ag1 F3 3_654 6_453 111.58(5)
Ag1 Ag1 F3 3_654 7_565 57.28(5)
Ag1 Ag1 F3 3_654 8_545 108.17(4)
Ag1 Ag1 F3 3_654 8_555 111.13(5)
Ag1 Ag1 F1 3_654 1_454 153.43(3)
Ag1 Ag1 F1 3_654 1_455 74.19(12)
Ag1 Ag1 F1 3_654 . 25.604(18)
Ag1 Ag1 F1 3_654 2_564 140.14(5)
Ag1 Ag1 F1 3_654 2_664 84.38(9)
Ag1 Ag1 F1 3_654 5_664 124.64(6)
Ag1 Ag1 F1 3_654 6_444 58.97(5)
Ag1 Ag1 F1 3_654 6_454 60.82(5)
Ag1 Ag1 F2 3_654 1_445 81.95(6)
Ag1 Ag1 F2 3_654 2_564 134.48(5)
Ag1 Ag1 F2 3_654 2_664 85.46(7)
Ag1 Ag1 F2 3_654 5_674 137.80(6)
Ag1 Ag1 F2 3_654 5_774 63.49(9)
Ag1 Ag1 F2 3_654 6_344 107.05(11)
Ag1 Ag1 F2 3_654 6_443 115.53(10)
Ag1 Ag1 F2 3_654 6_444 14.65(3)
Ag1 Ag1 Ag1 4_464 4_564 103.40(13)
Ag1 Ag1 Ag1 4_464 5_564 78.14(14)
Ag1 Ag1 Ag1 4_464 5_664 158.29(4)
Ag1 Ag1 Ag1 4_464 6_443 97.74(12)
Ag1 Ag1 Ag1 4_464 6_453 40.22(5)
Ag1 Ag1 Ag1 4_464 6_543 157.344(13)
Ag1 Ag1 Ag1 4_464 6_553 91.41(12)
Ag1 Ag1 Ag1 4_464 7_564 120.37(6)
Ag1 Ag1 Ag1 4_464 7_565 100.84(7)
Ag1 Ag1 Ag1 4_464 8_545 132.61(5)
Ag1 Ag1 Ag1 4_464 8_555 60.65(8)
Ag1 Ag1 F3 4_464 . 121.861(16)
Ag1 Ag1 F3 4_464 1_556 89.46(4)
Ag1 Ag1 F3 4_464 2_565 48.70(6)
Ag1 Ag1 F3 4_464 3_553 46.87(9)
Ag1 Ag1 F3 4_464 3_653 150.99(5)
Ag1 Ag1 F3 4_464 4_463 56.94(7)
Ag1 Ag1 F3 4_464 4_464 30.14(3)
Ag1 Ag1 F3 4_464 4_564 98.29(12)
Ag1 Ag1 F3 4_464 5_563 82.38(10)
Ag1 Ag1 F3 4_464 5_564 65.85(10)
Ag1 Ag1 F3 4_464 5_663 146.08(3)
Ag1 Ag1 F3 4_464 5_664 128.49(7)
Ag1 Ag1 F3 4_464 6_443 102.32(12)
Ag1 Ag1 F3 4_464 6_453 28.238(14)
Ag1 Ag1 F3 4_464 7_565 130.08(5)
Ag1 Ag1 F3 4_464 8_545 126.54(7)
Ag1 Ag1 F3 4_464 8_555 62.73(7)
Ag1 Ag1 F1 4_464 1_454 87.47(5)
Ag1 Ag1 F1 4_464 1_455 51.38(4)
Ag1 Ag1 F1 4_464 . 129.16(8)
Ag1 Ag1 F1 4_464 2_564 27.82(4)
Ag1 Ag1 F1 4_464 2_664 97.86(13)
Ag1 Ag1 F1 4_464 5_664 104.10(12)
Ag1 Ag1 F1 4_464 6_444 134.42(5)
Ag1 Ag1 F1 4_464 6_454 70.88(11)
Ag1 Ag1 F2 4_464 1_445 101.88(10)
Ag1 Ag1 F2 4_464 2_564 75.76(13)
Ag1 Ag1 F2 4_464 2_664 156.840(10)
Ag1 Ag1 F2 4_464 5_674 45.07(6)
Ag1 Ag1 F2 4_464 5_774 126.46(11)
Ag1 Ag1 F2 4_464 6_344 29.28(5)
Ag1 Ag1 F2 4_464 6_443 112.75(5)
Ag1 Ag1 F2 4_464 6_444 102.69(10)
Ag1 Ag1 Ag1 4_564 5_564 155.24(4)
Ag1 Ag1 Ag1 4_564 5_664 68.61(13)
Ag1 Ag1 Ag1 4_564 6_443 157.344(13)
Ag1 Ag1 Ag1 4_564 6_453 91.41(12)
Ag1 Ag1 Ag1 4_564 6_543 97.74(12)
Ag1 Ag1 Ag1 4_564 6_553 40.22(5)
Ag1 Ag1 Ag1 4_564 7_564 120.37(6)
Ag1 Ag1 Ag1 4_564 7_565 100.84(7)
Ag1 Ag1 Ag1 4_564 8_545 119.35(8)
Ag1 Ag1 Ag1 4_564 8_555 47.39(5)
Ag1 Ag1 F3 4_564 . 92.73(6)
Ag1 Ag1 F3 4_564 1_556 74.58(3)
Ag1 Ag1 F3 4_564 2_565 54.81(7)
Ag1 Ag1 F3 4_564 3_553 150.12(5)
Ag1 Ag1 F3 4_564 3_653 47.77(9)
Ag1 Ag1 F3 4_564 4_463 100.84(10)
Ag1 Ag1 F3 4_564 4_464 85.96(11)
Ag1 Ag1 F3 4_564 4_564 21.10(3)
Ag1 Ag1 F3 4_564 5_563 147.86(3)
Ag1 Ag1 F3 4_564 5_564 130.30(7)
Ag1 Ag1 F3 4_564 5_663 84.91(10)
Ag1 Ag1 F3 4_564 5_664 68.03(10)
Ag1 Ag1 F3 4_564 6_443 150.703(12)
Ag1 Ag1 F3 4_564 6_453 82.95(13)
Ag1 Ag1 F3 4_564 7_565 99.40(11)
Ag1 Ag1 F3 4_564 8_545 129.75(6)
Ag1 Ag1 F3 4_564 8_555 65.97(8)
Ag1 Ag1 F1 4_564 1_454 112.25(3)
Ag1 Ag1 F1 4_564 1_455 101.87(8)
Ag1 Ag1 F1 4_564 . 34.97(6)
Ag1 Ag1 F1 4_564 2_564 118.68(12)
Ag1 Ag1 F1 4_564 2_664 37.34(5)
Ag1 Ag1 F1 4_564 5_664 151.634(19)
Ag1 Ag1 F1 4_564 6_444 99.04(11)
Ag1 Ag1 F1 4_564 6_454 32.76(3)
Ag1 Ag1 F2 4_564 1_445 129.24(5)
Ag1 Ag1 F2 4_564 2_564 177.757(3)
Ag1 Ag1 F2 4_564 2_664 99.57(12)
Ag1 Ag1 F2 4_564 5_674 97.07(12)
Ag1 Ag1 F2 4_564 5_774 31.08(4)
Ag1 Ag1 F2 4_564 6_344 122.42(9)
Ag1 Ag1 F2 4_564 6_443 78.69(6)
Ag1 Ag1 F2 4_564 6_444 36.97(4)
Ag1 Ag1 Ag1 5_564 5_664 100.71(13)
Ag1 Ag1 Ag1 5_564 6_443 38.70(6)
Ag1 Ag1 Ag1 5_564 6_453 104.12(13)
Ag1 Ag1 Ag1 5_564 6_543 86.11(13)
Ag1 Ag1 Ag1 5_564 6_553 163.046(15)
Ag1 Ag1 Ag1 5_564 7_564 77.29(8)
Ag1 Ag1 Ag1 5_564 7_565 55.17(6)
Ag1 Ag1 Ag1 5_564 8_545 54.47(9)
Ag1 Ag1 Ag1 5_564 8_555 138.60(5)
Ag1 Ag1 F3 5_564 . 107.58(5)
Ag1 Ag1 F3 5_564 1_556 80.75(4)
Ag1 Ag1 F3 5_564 2_565 120.47(8)
Ag1 Ag1 F3 5_564 3_553 39.94(5)
Ag1 Ag1 F3 5_564 3_653 128.80(9)
Ag1 Ag1 F3 5_564 4_463 100.47(10)
Ag1 Ag1 F3 5_564 4_464 83.89(11)
Ag1 Ag1 F3 5_564 4_564 134.42(7)
Ag1 Ag1 F3 5_564 5_563 56.76(7)
Ag1 Ag1 F3 5_564 5_564 27.71(3)
Ag1 Ag1 F3 5_564 5_663 107.80(10)
Ag1 Ag1 F3 5_564 5_664 91.40(11)
Ag1 Ag1 F3 5_564 6_443 26.61(2)
Ag1 Ag1 F3 5_564 6_453 104.82(13)
Ag1 Ag1 F3 5_564 7_565 63.72(11)
Ag1 Ag1 F3 5_564 8_545 56.66(8)
Ag1 Ag1 F3 5_564 8_555 132.24(7)
Ag1 Ag1 F1 5_564 1_454 92.47(5)
Ag1 Ag1 F1 5_564 1_455 59.34(6)
Ag1 Ag1 F1 5_564 . 126.54(7)
Ag1 Ag1 F1 5_564 2_564 73.97(12)
Ag1 Ag1 F1 5_564 2_664 167.269(15)
Ag1 Ag1 F1 5_564 5_664 41.25(6)
Ag1 Ag1 F1 5_564 6_444 65.66(11)
Ag1 Ag1 F1 5_564 6_454 137.62(5)
Ag1 Ag1 F2 5_564 1_445 30.35(3)
Ag1 Ag1 F2 5_564 2_564 26.86(4)
Ag1 Ag1 F2 5_564 2_664 82.30(13)
Ag1 Ag1 F2 5_564 5_674 100.83(12)
Ag1 Ag1 F2 5_564 5_774 155.32(3)
Ag1 Ag1 F2 5_564 6_344 51.04(9)
Ag1 Ag1 F2 5_564 6_443 124.05(2)
Ag1 Ag1 F2 5_564 6_444 118.29(7)
Ag1 Ag1 Ag1 5_664 6_443 94.20(12)
Ag1 Ag1 Ag1 5_664 6_453 153.658(11)
Ag1 Ag1 Ag1 5_664 6_543 41.00(4)
Ag1 Ag1 Ag1 5_664 6_553 93.91(12)
Ag1 Ag1 Ag1 5_664 7_564 79.82(6)
Ag1 Ag1 Ag1 5_664 7_565 62.69(5)
Ag1 Ag1 Ag1 5_664 8_545 50.74(5)
Ag1 Ag1 Ag1 5_664 8_555 115.88(8)
Ag1 Ag1 F3 5_664 . 79.40(5)
Ag1 Ag1 F3 5_664 1_556 69.086(2)
Ag1 Ag1 F3 5_664 2_565 118.80(6)
Ag1 Ag1 F3 5_664 3_553 139.61(8)
Ag1 Ag1 F3 5_664 3_653 29.48(5)
Ag1 Ag1 F3 5_664 4_463 142.91(3)
Ag1 Ag1 F3 5_664 4_464 128.33(6)
Ag1 Ag1 F3 5_664 4_564 66.77(11)
Ag1 Ag1 F3 5_664 5_563 115.45(9)
Ag1 Ag1 F3 5_664 5_564 103.11(11)
Ag1 Ag1 F3 5_664 5_663 55.23(7)
Ag1 Ag1 F3 5_664 5_664 30.05(3)
Ag1 Ag1 F3 5_664 6_443 82.35(12)
Ag1 Ag1 F3 5_664 6_453 151.517(4)
Ag1 Ag1 F3 5_664 7_565 38.51(3)
Ag1 Ag1 F3 5_664 8_545 66.28(7)
Ag1 Ag1 F3 5_664 8_555 125.82(6)
Ag1 Ag1 F1 5_664 1_454 114.219(18)
Ag1 Ag1 F1 5_664 1_455 109.12(7)
Ag1 Ag1 F1 5_664 . 35.83(7)
Ag1 Ag1 F1 5_664 2_564 171.912(11)
Ag1 Ag1 F1 5_664 2_664 87.47(12)
Ag1 Ag1 F1 5_664 5_664 87.78(11)
Ag1 Ag1 F1 5_664 6_444 35.58(2)
Ag1 Ag1 F1 5_664 6_454 97.90(11)
Ag1 Ag1 F2 5_664 1_445 71.69(10)
Ag1 Ag1 F2 5_664 2_564 112.92(13)
Ag1 Ag1 F2 5_664 2_664 39.03(4)
Ag1 Ag1 F2 5_664 5_674 152.56(2)
Ag1 Ag1 F2 5_664 5_774 56.03(11)
Ag1 Ag1 F2 5_664 6_344 138.24(6)
Ag1 Ag1 F2 5_664 6_443 86.10(6)
Ag1 Ag1 F2 5_664 6_444 58.39(8)
Ag1 Ag1 Ag1 6_443 6_453 99.65(12)
Ag1 Ag1 Ag1 6_443 6_543 60.29(11)
Ag1 Ag1 Ag1 6_443 6_553 132.23(8)
Ag1 Ag1 Ag1 6_443 7_564 38.94(4)
Ag1 Ag1 Ag1 6_443 7_565 82.88(10)
Ag1 Ag1 Ag1 6_443 8_545 45.66(8)
Ag1 Ag1 Ag1 6_443 8_555 144.93(5)
Ag1 Ag1 F3 6_443 . 68.89(5)
Ag1 Ag1 F3 6_443 1_556 114.06(5)
Ag1 Ag1 F3 6_443 2_565 146.20(6)
Ag1 Ag1 F3 6_443 3_553 51.06(4)
Ag1 Ag1 F3 6_443 3_653 110.41(8)
Ag1 Ag1 F3 6_443 4_463 83.85(11)
Ag1 Ag1 F3 6_443 4_464 116.66(10)
Ag1 Ag1 F3 6_443 4_564 159.617(8)
Ag1 Ag1 F3 6_443 5_563 28.402(19)
Ag1 Ag1 F3 6_443 5_564 66.41(8)
Ag1 Ag1 F3 6_443 5_663 72.92(9)
Ag1 Ag1 F3 6_443 5_664 104.70(11)
Ag1 Ag1 F3 6_443 6_443 22.49(3)
Ag1 Ag1 F3 6_443 6_453 113.64(12)
Ag1 Ag1 F3 6_443 7_565 72.34(11)
Ag1 Ag1 F3 6_443 8_545 28.87(5)
Ag1 Ag1 F3 6_443 8_555 118.55(10)
Ag1 Ag1 F1 6_443 1_454 60.23(5)
Ag1 Ag1 F1 6_443 1_455 97.63(7)
Ag1 Ag1 F1 6_443 . 130.03(5)
Ag1 Ag1 F1 6_443 2_564 77.83(11)
Ag1 Ag1 F1 6_443 2_664 131.73(8)
Ag1 Ag1 F1 6_443 5_664 6.478(7)
Ag1 Ag1 F1 6_443 6_444 70.96(11)
Ag1 Ag1 F1 6_443 6_454 167.904(14)
Ag1 Ag1 F2 6_443 1_445 51.94(8)
Ag1 Ag1 F2 6_443 2_564 22.792(10)
Ag1 Ag1 F2 6_443 2_664 59.10(11)
Ag1 Ag1 F2 6_443 5_674 92.06(12)
Ag1 Ag1 F2 6_443 5_774 126.84(4)
Ag1 Ag1 F2 6_443 6_344 80.22(9)
Ag1 Ag1 F2 6_443 6_443 85.74(7)
Ag1 Ag1 F2 6_443 6_444 144.06(3)
Ag1 Ag1 Ag1 6_453 6_543 132.23(8)
Ag1 Ag1 Ag1 6_453 6_553 60.29(11)
Ag1 Ag1 Ag1 6_453 7_564 97.12(10)
Ag1 Ag1 Ag1 6_453 7_565 141.06(4)
Ag1 Ag1 Ag1 6_453 8_545 144.93(5)
Ag1 Ag1 Ag1 6_453 8_555 45.66(8)
Ag1 Ag1 F3 6_453 . 84.83(7)
Ag1 Ag1 F3 6_453 1_556 123.49(3)
Ag1 Ag1 F3 6_453 2_565 53.77(9)
Ag1 Ag1 F3 6_453 3_553 64.21(7)
Ag1 Ag1 F3 6_453 3_653 124.21(4)
Ag1 Ag1 F3 6_453 4_463 21.553(12)
Ag1 Ag1 F3 6_453 4_464 63.75(9)
Ag1 Ag1 F3 6_453 4_564 100.72(12)
Ag1 Ag1 F3 6_453 5_563 72.51(10)
Ag1 Ag1 F3 6_453 5_564 102.94(10)
Ag1 Ag1 F3 6_453 5_663 107.89(8)
Ag1 Ag1 F3 6_453 5_664 154.909(15)
Ag1 Ag1 F3 6_453 6_443 117.45(11)
Ag1 Ag1 F3 6_453 6_453 20.94(3)
Ag1 Ag1 F3 6_453 7_565 167.673(19)
Ag1 Ag1 F3 6_453 8_545 121.84(9)
Ag1 Ag1 F3 6_453 8_555 28.29(5)
Ag1 Ag1 F1 6_453 1_454 56.40(4)
Ag1 Ag1 F1 6_453 1_455 91.20(7)
Ag1 Ag1 F1 6_453 . 126.37(6)
Ag1 Ag1 F1 6_453 2_564 30.263(2)
Ag1 Ag1 F1 6_453 2_664 66.60(12)
Ag1 Ag1 F1 6_453 5_664 105.23(12)
Ag1 Ag1 F1 6_453 6_444 169.487(13)
Ag1 Ag1 F1 6_453 6_454 69.12(11)
Ag1 Ag1 F2 6_453 1_445 134.07(9)
Ag1 Ag1 F2 6_453 2_564 86.63(12)
Ag1 Ag1 F2 6_453 2_664 136.93(7)
Ag1 Ag1 F2 6_453 5_674 8.689(6)
Ag1 Ag1 F2 6_453 5_774 98.00(10)
Ag1 Ag1 F2 6_453 6_344 66.79(6)
Ag1 Ag1 F2 6_453 6_443 72.82(6)
Ag1 Ag1 F2 6_453 6_444 115.04(9)
Ag1 Ag1 Ag1 6_543 6_553 99.65(12)
Ag1 Ag1 Ag1 6_543 7_564 38.94(4)
Ag1 Ag1 Ag1 6_543 7_565 82.88(10)
Ag1 Ag1 Ag1 6_543 8_545 35.07(5)
Ag1 Ag1 Ag1 6_543 8_555 134.34(8)
Ag1 Ag1 F3 6_543 . 48.13(2)
Ag1 Ag1 F3 6_543 1_556 104.09(5)
Ag1 Ag1 F3 6_543 2_565 152.19(5)
Ag1 Ag1 F3 6_543 3_553 111.33(8)
Ag1 Ag1 F3 6_543 3_653 50.14(4)
Ag1 Ag1 F3 6_543 4_463 111.24(9)
Ag1 Ag1 F3 6_543 4_464 163.139(11)
Ag1 Ag1 F3 6_543 4_564 104.37(11)
Ag1 Ag1 F3 6_543 5_563 75.35(10)
Ag1 Ag1 F3 6_543 5_564 105.99(11)
Ag1 Ag1 F3 6_543 5_663 28.176(18)
Ag1 Ag1 F3 6_543 5_664 67.42(8)
Ag1 Ag1 F3 6_543 6_443 59.84(11)
Ag1 Ag1 F3 6_543 6_453 152.40(5)
Ag1 Ag1 F3 6_543 7_565 52.35(9)
Ag1 Ag1 F3 6_543 8_545 32.06(6)
Ag1 Ag1 F3 6_543 8_555 120.70(9)
Ag1 Ag1 F1 6_543 1_454 76.95(6)
Ag1 Ag1 F1 6_543 1_455 131.59(5)
Ag1 Ag1 F1 6_543 . 73.42(7)
Ag1 Ag1 F1 6_543 2_564 131.47(5)
Ag1 Ag1 F1 6_543 2_664 93.97(12)
Ag1 Ag1 F1 6_543 5_664 54.09(11)
Ag1 Ag1 F1 6_543 6_444 47.66(8)
Ag1 Ag1 F1 6_543 6_454 130.49(10)
Ag1 Ag1 F2 6_543 1_445 69.91(11)
Ag1 Ag1 F2 6_543 2_564 82.82(12)
Ag1 Ag1 F2 6_543 2_664 5.444(5)
Ag1 Ag1 F2 6_543 5_674 124.51(8)
Ag1 Ag1 F2 6_543 5_774 70.80(10)
Ag1 Ag1 F2 6_543 6_344 137.00(4)
Ag1 Ag1 F2 6_543 6_443 63.43(7)
Ag1 Ag1 F2 6_543 6_444 99.08(9)
Ag1 Ag1 Ag1 6_553 7_564 97.12(10)
Ag1 Ag1 Ag1 6_553 7_565 141.06(4)
Ag1 Ag1 Ag1 6_553 8_545 134.34(8)
Ag1 Ag1 Ag1 6_553 8_555 35.07(5)
Ag1 Ag1 F3 6_553 . 66.58(7)
Ag1 Ag1 F3 6_553 1_556 112.81(4)
Ag1 Ag1 F3 6_553 2_565 57.49(9)
Ag1 Ag1 F3 6_553 3_553 123.87(4)
Ag1 Ag1 F3 6_553 3_653 64.69(8)
Ag1 Ag1 F3 6_553 4_463 62.57(9)
Ag1 Ag1 F3 6_553 4_464 93.78(12)
Ag1 Ag1 F3 6_553 4_564 59.78(8)
Ag1 Ag1 F3 6_553 5_563 109.04(8)
Ag1 Ag1 F3 6_553 5_564 154.129(16)
Ag1 Ag1 F3 6_553 5_663 73.70(10)
Ag1 Ag1 F3 6_553 5_664 105.54(10)
Ag1 Ag1 F3 6_553 6_443 151.94(4)
Ag1 Ag1 F3 6_553 6_453 63.33(12)
Ag1 Ag1 F3 6_553 7_565 132.03(9)
Ag1 Ag1 F3 6_553 8_545 123.76(9)
Ag1 Ag1 F3 6_553 8_555 32.01(6)
Ag1 Ag1 F1 6_553 1_454 73.57(5)
Ag1 Ag1 F1 6_553 1_455 123.51(6)
Ag1 Ag1 F1 6_553 . 70.39(7)
Ag1 Ag1 F1 6_553 2_564 90.54(11)
Ag1 Ag1 F1 6_553 2_664 6.560(5)
Ag1 Ag1 F1 6_553 5_664 132.05(8)
Ag1 Ag1 F1 6_553 6_444 129.49(10)
Ag1 Ag1 F1 6_553 6_454 46.77(8)
Ag1 Ag1 F2 6_553 1_445 165.59(2)
Ag1 Ag1 F2 6_553 2_564 137.56(5)
Ag1 Ag1 F2 6_553 2_664 104.39(12)
Ag1 Ag1 F2 6_553 5_674 62.75(11)
Ag1 Ag1 F2 6_553 5_774 37.886(15)
Ag1 Ag1 F2 6_553 6_344 120.47(8)
Ag1 Ag1 F2 6_553 6_443 48.05(3)
Ag1 Ag1 F2 6_553 6_444 76.79(8)
Ag1 Ag1 Ag1 7_564 7_565 107.67(12)
Ag1 Ag1 Ag1 7_564 8_545 54.13(6)
Ag1 Ag1 Ag1 7_564 8_555 125.87(6)
Ag1 Ag1 F3 7_564 . 30.74(4)
Ag1 Ag1 F3 7_564 1_556 137.49(7)
Ag1 Ag1 F3 7_564 2_565 147.319(18)
Ag1 Ag1 F3 7_564 3_553 81.616(18)
Ag1 Ag1 F3 7_564 3_653 80.74(2)
Ag1 Ag1 F3 7_564 4_463 75.62(11)
Ag1 Ag1 F3 7_564 4_464 149.00(5)
Ag1 Ag1 F3 7_564 4_564 136.30(6)
Ag1 Ag1 F3 7_564 5_563 39.17(6)
Ag1 Ag1 F3 7_564 5_564 104.89(9)
Ag1 Ag1 F3 7_564 5_663 36.43(5)
Ag1 Ag1 F3 7_564 5_664 105.56(9)
Ag1 Ag1 F3 7_564 6_443 54.82(6)
Ag1 Ag1 F3 7_564 6_453 117.90(7)
Ag1 Ag1 F3 7_564 7_565 82.56(11)
Ag1 Ag1 F3 7_564 8_545 30.590(14)
Ag1 Ag1 F3 7_564 8_555 98.96(11)
Ag1 Ag1 F1 7_564 1_454 40.98(6)
Ag1 Ag1 F1 7_564 1_455 136.54(5)
Ag1 Ag1 F1 7_564 . 109.03(4)
Ag1 Ag1 F1 7_564 2_564 92.94(6)
Ag1 Ag1 F1 7_564 2_664 94.79(9)
Ag1 Ag1 F1 7_564 5_664 36.11(3)
Ag1 Ag1 F1 7_564 6_444 78.64(10)
Ag1 Ag1 F1 7_564 6_454 143.82(3)
Ag1 Ag1 F2 7_564 1_445 81.04(11)
Ag1 Ag1 F2 7_564 2_564 58.90(5)
Ag1 Ag1 F2 7_564 2_664 41.88(4)
Ag1 Ag1 F2 7_564 5_674 88.56(10)
Ag1 Ag1 F2 7_564 5_774 89.35(5)
Ag1 Ag1 F2 7_564 6_344 115.00(5)
Ag1 Ag1 F2 7_564 6_443 49.08(8)
Ag1 Ag1 F2 7_564 6_444 136.76(5)
Ag1 Ag1 Ag1 7_565 8_545 54.13(6)
Ag1 Ag1 Ag1 7_565 8_555 125.87(6)
Ag1 Ag1 F3 7_565 . 130.62(8)
Ag1 Ag1 F3 7_565 1_556 31.95(5)
Ag1 Ag1 F3 7_565 2_565 104.86(10)
Ag1 Ag1 F3 7_565 3_553 89.795(19)
Ag1 Ag1 F3 7_565 3_653 89.77(2)
Ag1 Ag1 F3 7_565 4_463 152.10(5)
Ag1 Ag1 F3 7_565 4_464 80.27(11)
Ag1 Ag1 F3 7_565 4_564 81.80(9)
Ag1 Ag1 F3 7_565 5_563 109.15(9)
Ag1 Ag1 F3 7_565 5_564 42.35(6)
Ag1 Ag1 F3 7_565 5_663 109.91(9)
Ag1 Ag1 F3 7_565 5_664 39.49(6)
Ag1 Ag1 F3 7_565 6_443 60.44(7)
Ag1 Ag1 F3 7_565 6_453 124.27(6)
Ag1 Ag1 F3 7_565 7_565 30.76(2)
Ag1 Ag1 F3 7_565 8_545 77.12(11)
Ag1 Ag1 F3 7_565 8_555 153.301(9)
Ag1 Ag1 F1 7_565 1_454 143.02(5)
Ag1 Ag1 F1 7_565 1_455 50.25(7)
Ag1 Ag1 F1 7_565 . 73.31(4)
Ag1 Ag1 F1 7_565 2_564 116.93(5)
Ag1 Ag1 F1 7_565 2_664 137.49(5)
Ag1 Ag1 F1 7_565 5_664 80.66(10)
Ag1 Ag1 F1 7_565 6_444 35.48(3)
Ag1 Ag1 F1 7_565 6_454 102.90(10)
Ag1 Ag1 F2 7_565 1_445 30.95(2)
Ag1 Ag1 F2 7_565 2_564 81.37(7)
Ag1 Ag1 F2 7_565 2_664 77.52(9)
Ag1 Ag1 F2 7_565 5_674 144.71(5)
Ag1 Ag1 F2 7_565 5_774 111.52(4)
Ag1 Ag1 F2 7_565 6_344 75.55(5)
Ag1 Ag1 F2 7_565 6_443 145.67(4)
Ag1 Ag1 F2 7_565 6_444 64.53(8)
Ag1 Ag1 Ag1 8_545 8_555 166.32(3)
Ag1 Ag1 F3 8_545 . 77.77(2)
Ag1 Ag1 F3 8_545 1_556 83.505(12)
Ag1 Ag1 F3 8_545 2_565 158.47(4)
Ag1 Ag1 F3 8_545 3_553 89.54(4)
Ag1 Ag1 F3 8_545 3_653 75.166(3)
Ag1 Ag1 F3 8_545 4_463 126.18(5)
Ag1 Ag1 F3 8_545 4_464 129.73(5)
Ag1 Ag1 F3 8_545 4_564 113.99(7)
Ag1 Ag1 F3 8_545 5_563 72.43(5)
Ag1 Ag1 F3 8_545 5_564 71.00(6)
Ag1 Ag1 F3 8_545 5_663 62.61(4)
Ag1 Ag1 F3 8_545 5_664 60.06(4)
Ag1 Ag1 F3 8_545 6_443 31.81(7)
Ag1 Ag1 F3 8_545 6_453 157.65(4)
Ag1 Ag1 F3 8_545 7_565 29.74(5)
Ag1 Ag1 F3 8_545 8_545 24.73(5)
Ag1 Ag1 F3 8_545 8_555 152.44(5)
Ag1 Ag1 F1 8_545 1_454 93.961(7)
Ag1 Ag1 F1 8_545 1_455 97.792(11)
Ag1 Ag1 F1 8_545 . 85.56(2)
Ag1 Ag1 F1 8_545 2_564 121.85(4)
Ag1 Ag1 F1 8_545 2_664 128.30(8)
Ag1 Ag1 F1 8_545 5_664 39.83(7)
Ag1 Ag1 F1 8_545 6_444 26.88(4)
Ag1 Ag1 F1 8_545 6_454 145.88(6)
Ag1 Ag1 F2 8_545 1_445 34.90(6)
Ag1 Ag1 F2 8_545 2_564 62.21(8)
Ag1 Ag1 F2 8_545 2_664 30.08(5)
Ag1 Ag1 F2 8_545 5_674 136.76(5)
Ag1 Ag1 F2 8_545 5_774 100.90(6)
Ag1 Ag1 F2 8_545 6_344 104.625(5)
Ag1 Ag1 F2 8_545 6_443 95.71(2)
Ag1 Ag1 F2 8_545 6_444 100.01(4)
Ag1 Ag1 F3 8_555 . 97.99(3)
Ag1 Ag1 F3 8_555 1_556 94.257(14)
Ag1 Ag1 F3 8_555 2_565 23.43(5)
Ag1 Ag1 F3 8_555 3_553 104.0817(10)
Ag1 Ag1 F3 8_555 3_653 91.23(4)
Ag1 Ag1 F3 8_555 4_463 61.38(6)
Ag1 Ag1 F3 8_555 4_464 58.76(7)
Ag1 Ag1 F3 8_555 4_564 55.25(4)
Ag1 Ag1 F3 8_555 5_563 116.78(3)
Ag1 Ag1 F3 8_555 5_564 119.06(3)
Ag1 Ag1 F3 8_555 5_663 108.71(5)
Ag1 Ag1 F3 8_555 5_664 110.36(6)
Ag1 Ag1 F3 8_555 6_443 161.76(4)
Ag1 Ag1 F3 8_555 6_453 35.92(8)
Ag1 Ag1 F3 8_555 7_565 142.70(6)
Ag1 Ag1 F3 8_555 8_545 156.21(5)
Ag1 Ag1 F3 8_555 8_555 28.50(5)
Ag1 Ag1 F1 8_555 1_454 89.718(10)
Ag1 Ag1 F1 8_555 1_455 89.446(19)
Ag1 Ag1 F1 8_555 . 81.797(13)
Ag1 Ag1 F1 8_555 2_564 71.29(7)
Ag1 Ag1 F1 8_555 2_664 40.44(5)
Ag1 Ag1 F1 8_555 5_664 149.83(5)
Ag1 Ag1 F1 8_555 6_444 144.06(7)
Ag1 Ag1 F1 8_555 6_454 25.07(4)
Ag1 Ag1 F2 8_555 1_445 152.23(5)
Ag1 Ag1 F2 8_555 2_564 130.94(5)
Ag1 Ag1 F2 8_555 2_664 138.68(8)
Ag1 Ag1 F2 8_555 5_674 52.94(7)
Ag1 Ag1 F2 8_555 5_774 65.85(2)
Ag1 Ag1 F2 8_555 6_344 87.77(4)
Ag1 Ag1 F2 8_555 6_443 79.171(17)
Ag1 Ag1 F2 8_555 6_444 70.83(2)
F3 Ag1 F3 . 1_556 148.44(5)
F3 Ag1 F3 . 2_565 121.32(2)
F3 Ag1 F3 . 3_553 101.39(5)
F3 Ag1 F3 . 3_653 65.35(2)
F3 Ag1 F3 . 4_463 65.31(8)
F3 Ag1 F3 . 4_464 148.48(3)
F3 Ag1 F3 . 4_564 112.23(8)
F3 Ag1 F3 . 5_563 58.98(9)
F3 Ag1 F3 . 5_564 135.29(5)
F3 Ag1 F3 . 5_663 24.224(17)
F3 Ag1 F3 . 5_664 109.45(9)
F3 Ag1 F3 . 6_443 85.43(4)
F3 Ag1 F3 . 6_453 104.30(3)
F3 Ag1 F3 . 7_565 100.44(7)
F3 Ag1 F3 . 8_545 58.45(2)
F3 Ag1 F3 . 8_555 74.91(7)
F3 Ag1 F1 . 1_454 35.78(7)
F3 Ag1 F1 . 1_455 164.964(19)
F3 Ag1 F1 . . 94.49(8)
F3 Ag1 F1 . 2_564 96.24(6)
F3 Ag1 F1 . 2_664 64.05(6)
F3 Ag1 F1 . 5_664 66.72(5)
F3 Ag1 F1 . 6_444 95.77(6)
F3 Ag1 F1 . 6_454 113.11(4)
F3 Ag1 F2 . 1_445 109.76(7)
F3 Ag1 F2 . 2_564 86.02(6)
F3 Ag1 F2 . 2_664 53.36(2)
F3 Ag1 F2 . 5_674 78.03(8)
F3 Ag1 F2 . 5_774 63.34(2)
F3 Ag1 F2 . 6_344 133.625(11)
F3 Ag1 F2 . 6_443 18.91(4)
F3 Ag1 F2 . 6_444 121.16(9)
F3 Ag1 F3 1_556 2_565 74.96(5)
F3 Ag1 F3 1_556 3_553 103.649(10)
F3 Ag1 F3 1_556 3_653 85.49(3)
F3 Ag1 F3 1_556 4_463 144.66(4)
F3 Ag1 F3 1_556 4_464 60.89(7)
F3 Ag1 F3 1_556 4_564 53.69(4)
F3 Ag1 F3 1_556 5_563 137.50(4)
F3 Ag1 F3 1_556 5_564 57.70(7)
F3 Ag1 F3 1_556 5_663 124.31(7)
F3 Ag1 F3 1_556 5_664 39.06(3)
F3 Ag1 F3 1_556 6_443 91.91(3)
F3 Ag1 F3 1_556 6_453 102.666(12)
F3 Ag1 F3 1_556 7_565 55.04(4)
F3 Ag1 F3 1_556 8_545 107.82(6)
F3 Ag1 F3 1_556 8_555 122.53(4)
F3 Ag1 F1 1_556 1_454 173.002(12)
F3 Ag1 F1 1_556 1_455 42.51(7)
F3 Ag1 F1 1_556 . 58.61(2)
F3 Ag1 F1 1_556 2_564 115.252(7)
F3 Ag1 F1 1_556 2_664 111.48(5)
F3 Ag1 F1 1_556 5_664 112.41(6)
F3 Ag1 F1 1_556 6_444 59.15(3)
F3 Ag1 F1 1_556 6_454 70.96(5)
F3 Ag1 F2 1_556 1_445 62.39(4)
F3 Ag1 F2 1_556 2_564 107.42(3)
F3 Ag1 F2 1_556 2_664 99.57(5)
F3 Ag1 F2 1_556 5_674 131.40(3)
F3 Ag1 F2 1_556 5_774 96.17(5)
F3 Ag1 F2 1_556 6_344 75.61(6)
F3 Ag1 F2 1_556 6_443 148.61(6)
F3 Ag1 F2 1_556 6_444 38.11(4)
F3 Ag1 F3 2_565 3_553 95.57(3)
F3 Ag1 F3 2_565 3_653 102.577(13)
F3 Ag1 F3 2_565 4_463 74.23(9)
F3 Ag1 F3 2_565 4_464 36.88(3)
F3 Ag1 F3 2_565 4_564 52.03(6)
F3 Ag1 F3 2_565 5_563 124.54(4)
F3 Ag1 F3 2_565 5_564 96.93(8)
F3 Ag1 F3 2_565 5_663 130.85(3)
F3 Ag1 F3 2_565 5_664 101.38(8)
F3 Ag1 F3 2_565 6_443 147.08(6)
F3 Ag1 F3 2_565 6_453 35.19(6)
F3 Ag1 F3 2_565 7_565 129.20(9)
F3 Ag1 F3 2_565 8_545 174.925(11)
F3 Ag1 F3 2_565 8_555 48.44(9)
F3 Ag1 F1 2_565 1_454 107.44(5)
F3 Ag1 F1 2_565 1_455 66.25(3)
F3 Ag1 F1 2_565 . 83.17(3)
F3 Ag1 F1 2_565 2_564 69.28(5)
F3 Ag1 F1 2_565 2_664 62.05(9)
F3 Ag1 F1 2_565 5_664 152.65(6)
F3 Ag1 F1 2_565 6_444 132.62(9)
F3 Ag1 F1 2_565 6_454 22.18(5)
F3 Ag1 F2 2_565 1_445 128.82(9)
F3 Ag1 F2 2_565 2_564 124.44(7)
F3 Ag1 F2 2_565 2_664 154.37(5)
F3 Ag1 F2 2_565 5_674 62.41(9)
F3 Ag1 F2 2_565 5_774 81.59(5)
F3 Ag1 F2 2_565 6_344 70.41(2)
F3 Ag1 F2 2_565 6_443 102.57(6)
F3 Ag1 F2 2_565 6_444 62.57(3)
F3 Ag1 F3 3_553 3_653 161.33(4)
F3 Ag1 F3 3_553 4_463 62.91(5)
F3 Ag1 F3 3_553 4_464 68.27(7)
F3 Ag1 F3 3_553 4_564 141.95(4)
F3 Ag1 F3 3_553 5_563 43.55(4)
F3 Ag1 F3 3_553 5_564 48.54(6)
F3 Ag1 F3 3_553 5_663 117.77(7)
F3 Ag1 F3 3_553 5_664 129.05(6)
F3 Ag1 F3 3_553 6_443 57.73(4)
F3 Ag1 F3 3_553 6_453 68.17(8)
F3 Ag1 F3 3_553 7_565 103.66(6)
F3 Ag1 F3 3_553 8_545 79.703(15)
F3 Ag1 F3 3_553 8_555 92.31(2)
F3 Ag1 F1 3_553 1_454 69.74(2)
F3 Ag1 F1 3_553 1_455 63.98(7)
F3 Ag1 F1 3_553 . 162.00(3)
F3 Ag1 F1 3_553 2_564 34.24(7)
F3 Ag1 F1 3_553 2_664 129.72(5)
F3 Ag1 F1 3_553 5_664 57.33(3)
F3 Ag1 F1 3_553 6_444 105.48(6)
F3 Ag1 F1 3_553 6_454 117.75(2)
F3 Ag1 F2 3_553 1_445 70.19(2)
F3 Ag1 F2 3_553 2_564 28.91(5)
F3 Ag1 F2 3_553 2_664 110.02(8)
F3 Ag1 F2 3_553 5_674 61.12(7)
F3 Ag1 F2 3_553 5_774 158.56(4)
F3 Ag1 F2 3_553 6_344 33.76(6)
F3 Ag1 F2 3_553 6_443 107.73(5)
F3 Ag1 F2 3_553 6_444 137.43(5)
F3 Ag1 F3 3_653 4_463 117.88(5)
F3 Ag1 F3 3_653 4_464 129.94(3)
F3 Ag1 F3 3_653 4_564 56.26(8)
F3 Ag1 F3 3_653 5_563 119.71(7)
F3 Ag1 F3 3_653 5_564 131.75(6)
F3 Ag1 F3 3_653 5_663 45.53(4)
F3 Ag1 F3 3_653 5_664 51.49(6)
F3 Ag1 F3 3_653 6_443 106.38(8)
F3 Ag1 F3 3_653 6_453 126.32(4)
F3 Ag1 F3 3_653 7_565 67.99(3)
F3 Ag1 F3 3_653 8_545 82.01(2)
F3 Ag1 F3 3_653 8_555 96.417(19)
F3 Ag1 F1 3_653 1_454 100.20(4)
F3 Ag1 F1 3_653 1_455 127.84(4)
F3 Ag1 F1 3_653 . 29.60(6)
F3 Ag1 F1 3_653 2_564 153.13(4)
F3 Ag1 F1 3_653 2_664 58.18(8)
F3 Ag1 F1 3_653 5_664 104.23(7)
F3 Ag1 F1 3_653 6_444 64.96(3)
F3 Ag1 F1 3_653 6_454 80.49(6)
F3 Ag1 F2 3_653 1_445 100.96(5)
F3 Ag1 F2 3_653 2_564 132.91(9)
F3 Ag1 F2 3_653 2_664 51.80(4)
F3 Ag1 F2 3_653 5_674 124.31(5)
F3 Ag1 F2 3_653 5_774 26.94(6)
F3 Ag1 F2 3_653 6_344 160.94(3)
F3 Ag1 F2 3_653 6_443 64.22(3)
F3 Ag1 F2 3_653 6_444 57.69(7)
F3 Ag1 F3 4_463 4_464 83.98(10)
F3 Ag1 F3 4_463 4_564 115.58(10)
F3 Ag1 F3 4_463 5_563 55.47(10)
F3 Ag1 F3 4_463 5_564 109.75(11)
F3 Ag1 F3 4_463 5_663 89.31(10)
F3 Ag1 F3 4_463 5_664 167.983(9)
F3 Ag1 F3 4_463 6_443 104.83(9)
F3 Ag1 F3 4_463 6_453 42.48(4)
F3 Ag1 F3 4_463 7_565 155.6667(6)
F3 Ag1 F3 4_463 8_545 101.79(10)
F3 Ag1 F3 4_463 8_555 35.50(3)
F3 Ag1 F1 4_463 1_454 34.85(4)
F3 Ag1 F1 4_463 1_455 107.84(9)
F3 Ag1 F1 4_463 . 132.90(4)
F3 Ag1 F1 4_463 2_564 35.830(19)
F3 Ag1 F1 4_463 2_664 67.62(10)
F3 Ag1 F1 4_463 5_664 88.45(11)
F3 Ag1 F1 4_463 6_444 153.013(7)
F3 Ag1 F1 4_463 6_454 86.35(11)
F3 Ag1 F2 4_463 1_445 129.79(7)
F3 Ag1 F2 4_463 2_564 76.94(10)
F3 Ag1 F2 4_463 2_664 115.67(8)
F3 Ag1 F2 4_463 5_674 13.286(6)
F3 Ag1 F2 4_463 5_774 96.06(9)
F3 Ag1 F2 4_463 6_344 78.08(8)
F3 Ag1 F2 4_463 6_443 56.81(8)
F3 Ag1 F2 4_463 6_444 132.09(8)
F3 Ag1 F3 4_464 4_564 73.73(11)
F3 Ag1 F3 4_464 5_563 109.84(10)
F3 Ag1 F3 4_464 5_564 60.37(10)
F3 Ag1 F3 4_464 5_663 167.459(13)
F3 Ag1 F3 4_464 5_664 99.25(10)
F3 Ag1 F3 4_464 6_443 110.40(10)
F3 Ag1 F3 4_464 6_453 44.25(5)
F3 Ag1 F3 4_464 7_565 110.86(9)
F3 Ag1 F3 4_464 8_545 140.56(4)
F3 Ag1 F3 4_464 8_555 75.85(10)
F3 Ag1 F1 4_464 1_454 116.97(7)
F3 Ag1 F1 4_464 1_455 32.04(5)
F3 Ag1 F1 4_464 . 101.97(8)
F3 Ag1 F1 4_464 2_564 57.93(7)
F3 Ag1 F1 4_464 2_664 98.76(12)
F3 Ag1 F1 4_464 5_664 121.89(9)
F3 Ag1 F1 4_464 6_444 115.57(9)
F3 Ag1 F1 4_464 6_454 55.02(8)
F3 Ag1 F2 4_464 1_445 94.98(11)
F3 Ag1 F2 4_464 2_564 94.13(11)
F3 Ag1 F2 4_464 2_664 157.738(15)
F3 Ag1 F2 4_464 5_674 70.91(10)
F3 Ag1 F2 4_464 5_774 116.16(8)
F3 Ag1 F2 4_464 6_344 36.46(2)
F3 Ag1 F2 4_464 6_443 133.35(7)
F3 Ag1 F2 4_464 6_444 74.04(10)
F3 Ag1 F3 4_564 5_563 168.768(8)
F3 Ag1 F3 4_564 5_564 109.39(10)
F3 Ag1 F3 4_564 5_663 99.90(11)
F3 Ag1 F3 4_564 5_664 55.17(10)
F3 Ag1 F3 4_564 6_443 139.56(3)
F3 Ag1 F3 4_564 6_453 86.19(11)
F3 Ag1 F3 4_564 7_565 87.69(10)
F3 Ag1 F3 4_564 8_545 133.04(5)
F3 Ag1 F3 4_564 8_555 80.21(9)
F3 Ag1 F1 4_564 1_454 133.03(4)
F3 Ag1 F1 4_564 1_455 82.74(10)
F3 Ag1 F1 4_564 . 31.34(4)
F3 Ag1 F1 4_564 2_564 121.31(10)
F3 Ag1 F1 4_564 2_664 57.84(8)
F3 Ag1 F1 4_564 5_664 153.729(6)
F3 Ag1 F1 4_564 6_444 88.80(11)
F3 Ag1 F1 4_564 6_454 32.047(9)
F3 Ag1 F2 4_564 1_445 112.07(8)
F3 Ag1 F2 4_564 2_564 160.71(2)
F3 Ag1 F2 4_564 2_664 104.26(11)
F3 Ag1 F2 4_564 5_674 108.19(11)
F3 Ag1 F2 4_564 5_774 48.94(7)
F3 Ag1 F2 4_564 6_344 108.69(10)
F3 Ag1 F2 4_564 6_443 99.53(9)
F3 Ag1 F2 4_564 6_444 17.39(2)
F3 Ag1 F3 5_563 5_564 81.19(10)
F3 Ag1 F3 5_563 5_663 74.43(11)
F3 Ag1 F3 5_563 5_664 132.44(9)
F3 Ag1 F3 5_563 6_443 50.19(3)
F3 Ag1 F3 5_563 6_453 89.38(9)
F3 Ag1 F3 5_563 7_565 100.51(10)
F3 Ag1 F3 5_563 8_545 50.55(3)
F3 Ag1 F3 5_563 8_555 90.25(8)
F3 Ag1 F1 5_563 1_454 35.75(4)
F3 Ag1 F1 5_563 1_455 106.00(11)
F3 Ag1 F1 5_563 . 148.09(3)
F3 Ag1 F1 5_563 2_564 56.60(8)
F3 Ag1 F1 5_563 2_664 110.94(8)
F3 Ag1 F1 5_563 5_664 33.105(15)
F3 Ag1 F1 5_563 6_444 98.77(10)
F3 Ag1 F1 5_563 6_454 141.450(9)
F3 Ag1 F2 5_563 1_445 78.58(8)
F3 Ag1 F2 5_563 2_564 30.20(3)
F3 Ag1 F2 5_563 2_664 76.55(9)
F3 Ag1 F2 5_563 5_674 64.42(10)
F3 Ag1 F2 5_563 5_774 122.07(8)
F3 Ag1 F2 5_563 6_344 77.30(10)
F3 Ag1 F2 5_563 6_443 70.11(9)
F3 Ag1 F2 5_563 6_444 172.375(13)
F3 Ag1 F3 5_564 5_663 132.11(9)
F3 Ag1 F3 5_564 5_664 81.70(11)
F3 Ag1 F3 5_564 6_443 51.61(4)
F3 Ag1 F3 5_564 6_453 93.91(10)
F3 Ag1 F3 5_564 7_565 65.47(8)
F3 Ag1 F3 5_564 8_545 81.36(8)
F3 Ag1 F3 5_564 8_555 128.54(5)
F3 Ag1 F1 5_564 1_454 115.31(8)
F3 Ag1 F1 5_564 1_455 32.06(5)
F3 Ag1 F1 5_564 . 113.65(9)
F3 Ag1 F1 5_564 2_564 75.12(11)
F3 Ag1 F1 5_564 2_664 158.949(18)
F3 Ag1 F1 5_564 5_664 68.78(7)
F3 Ag1 F1 5_564 6_444 69.32(9)
F3 Ag1 F1 5_564 6_454 110.71(7)
F3 Ag1 F2 5_564 1_445 36.704(14)
F3 Ag1 F2 5_564 2_564 51.36(7)
F3 Ag1 F2 5_564 2_664 101.08(11)
F3 Ag1 F2 5_564 5_674 103.87(11)
F3 Ag1 F2 5_564 5_774 152.80(2)
F3 Ag1 F2 5_564 6_344 36.81(6)
F3 Ag1 F2 5_564 6_443 151.007(14)
F3 Ag1 F2 5_564 6_444 95.59(11)
F3 Ag1 F3 5_663 5_664 85.27(10)
F3 Ag1 F3 5_663 6_443 81.54(8)
F3 Ag1 F3 5_663 6_453 125.76(5)
F3 Ag1 F3 5_663 7_565 79.16(8)
F3 Ag1 F3 5_663 8_545 51.33(4)
F3 Ag1 F3 5_663 8_555 92.56(8)
F3 Ag1 F1 5_663 1_454 59.33(8)
F3 Ag1 F1 5_663 1_455 159.70(3)
F3 Ag1 F1 5_663 . 75.00(9)
F3 Ag1 F1 5_663 2_564 120.02(8)
F3 Ag1 F1 5_663 2_664 68.83(10)
F3 Ag1 F1 5_663 5_664 68.31(8)
F3 Ag1 F1 5_663 6_444 74.45(8)
F3 Ag1 F1 5_663 6_454 114.10(7)
F3 Ag1 F2 5_663 1_445 97.45(10)
F3 Ag1 F2 5_663 2_564 94.66(10)
F3 Ag1 F2 5_663 2_664 33.593(18)
F3 Ag1 F2 5_663 5_674 101.73(9)
F3 Ag1 F2 5_663 5_774 53.95(7)
F3 Ag1 F2 5_663 6_344 151.407(12)
F3 Ag1 F2 5_663 6_443 35.82(5)
F3 Ag1 F2 5_663 6_444 103.21(11)
F3 Ag1 F3 5_664 6_443 85.00(9)
F3 Ag1 F3 5_664 6_453 135.84(3)
F3 Ag1 F3 5_664 7_565 32.548(11)
F3 Ag1 F3 5_664 8_545 83.14(8)
F3 Ag1 F3 5_664 8_555 133.95(4)
F3 Ag1 F1 5_664 1_454 143.79(3)
F3 Ag1 F1 5_664 1_455 79.76(10)
F3 Ag1 F1 5_664 . 35.16(4)
F3 Ag1 F1 5_664 2_564 153.43(2)
F3 Ag1 F1 5_664 2_664 100.40(11)
F3 Ag1 F1 5_664 5_664 99.45(10)
F3 Ag1 F1 5_664 6_444 33.759(7)
F3 Ag1 F1 5_664 6_454 86.09(10)
F3 Ag1 F2 5_664 1_445 61.73(8)
F3 Ag1 F2 5_664 2_564 114.15(10)
F3 Ag1 F2 5_664 2_664 63.82(7)
F3 Ag1 F2 5_664 5_674 163.144(14)
F3 Ag1 F2 5_664 5_774 72.09(10)
F3 Ag1 F2 5_664 6_344 111.35(9)
F3 Ag1 F2 5_664 6_443 114.62(9)
F3 Ag1 F2 5_664 6_444 39.97(8)
F3 Ag1 F3 6_443 6_453 125.87(12)
F3 Ag1 F3 6_443 7_565 52.58(10)
F3 Ag1 F3 6_443 8_545 30.22(6)
F3 Ag1 F3 6_443 8_555 140.23(7)
F3 Ag1 F1 6_443 1_454 82.61(3)
F3 Ag1 F1 6_443 1_455 83.55(5)
F3 Ag1 F1 6_443 . 115.93(5)
F3 Ag1 F1 6_443 2_564 90.55(11)
F3 Ag1 F1 6_443 2_664 149.16(4)
F3 Ag1 F1 6_443 5_664 20.67(4)
F3 Ag1 F1 6_443 6_444 52.28(10)
F3 Ag1 F1 6_443 6_454 161.26(3)
F3 Ag1 F2 6_443 1_445 29.56(5)
F3 Ag1 F2 6_443 2_564 31.084(11)
F3 Ag1 F2 6_443 2_664 56.42(11)
F3 Ag1 F2 6_443 5_674 111.04(11)
F3 Ag1 F2 6_443 5_774 130.463(16)
F3 Ag1 F2 6_443 6_344 77.16(7)
F3 Ag1 F2 6_443 6_443 103.89(3)
F3 Ag1 F2 6_443 6_444 122.57(3)
F3 Ag1 F3 6_453 7_565 155.02(4)
F3 Ag1 F3 6_453 8_545 139.93(7)
F3 Ag1 F3 6_453 8_555 34.99(6)
F3 Ag1 F1 6_453 1_454 77.32(2)
F3 Ag1 F1 6_453 1_455 74.37(4)
F3 Ag1 F1 6_453 . 116.12(7)
F3 Ag1 F1 6_453 2_564 36.115(8)
F3 Ag1 F1 6_453 2_664 69.85(12)
F3 Ag1 F1 6_453 5_664 119.92(11)
F3 Ag1 F1 6_453 6_444 159.75(3)
F3 Ag1 F1 6_453 6_454 54.31(10)
F3 Ag1 F2 6_453 1_445 130.12(10)
F3 Ag1 F2 6_453 2_564 95.55(13)
F3 Ag1 F2 6_453 2_664 157.46(4)
F3 Ag1 F2 6_453 5_674 29.36(4)
F3 Ag1 F2 6_453 5_774 99.76(10)
F3 Ag1 F2 6_453 6_344 57.52(4)
F3 Ag1 F2 6_453 6_443 89.94(5)
F3 Ag1 F2 6_453 6_444 97.76(8)
F3 Ag1 F3 7_565 8_545 54.40(10)
F3 Ag1 F3 7_565 8_555 163.99(3)
F3 Ag1 F1 7_565 1_454 123.28(5)
F3 Ag1 F1 7_565 1_455 80.85(6)
F3 Ag1 F1 7_565 . 64.71(5)
F3 Ag1 F1 7_565 2_564 137.434(17)
F3 Ag1 F1 7_565 2_664 125.72(10)
F3 Ag1 F1 7_565 5_664 67.42(11)
F3 Ag1 F1 7_565 6_444 4.725(7)
F3 Ag1 F1 7_565 6_454 117.90(11)
F3 Ag1 F2 7_565 1_445 33.63(7)
F3 Ag1 F2 7_565 2_564 82.66(11)
F3 Ag1 F2 7_565 2_664 47.08(8)
F3 Ag1 F2 7_565 5_674 163.517(14)
F3 Ag1 F2 7_565 5_774 94.32(8)
F3 Ag1 F2 7_565 6_344 102.09(5)
F3 Ag1 F2 7_565 6_443 114.97(5)
F3 Ag1 F2 7_565 6_444 71.87(8)
F3 Ag1 F3 8_545 8_555 129.41(10)
F3 Ag1 F1 8_545 1_454 69.29(5)
F3 Ag1 F1 8_545 1_455 112.73(4)
F3 Ag1 F1 8_545 . 101.90(2)
F3 Ag1 F1 8_545 2_564 105.64(6)
F3 Ag1 F1 8_545 2_664 119.68(9)
F3 Ag1 F1 8_545 5_664 22.45(4)
F3 Ag1 F1 8_545 6_444 51.24(9)
F3 Ag1 F1 8_545 6_454 162.50(4)
F3 Ag1 F2 8_545 1_445 51.37(9)
F3 Ag1 F2 8_545 2_564 50.91(6)
F3 Ag1 F2 8_545 2_664 30.32(6)
F3 Ag1 F2 8_545 5_674 113.25(10)
F3 Ag1 F2 8_545 5_774 102.13(4)
F3 Ag1 F2 8_545 6_344 105.90(3)
F3 Ag1 F2 8_545 6_443 77.34(6)
F3 Ag1 F2 8_545 6_444 122.27(3)
F3 Ag1 F1 8_555 1_454 61.22(5)
F3 Ag1 F1 8_555 1_455 107.70(6)
F3 Ag1 F1 8_555 . 100.04(3)
F3 Ag1 F1 8_555 2_564 58.56(5)
F3 Ag1 F1 8_555 2_664 38.38(7)
F3 Ag1 F1 8_555 5_664 122.35(10)
F3 Ag1 F1 8_555 6_444 161.37(4)
F3 Ag1 F1 8_555 6_454 53.11(9)
F3 Ag1 F2 8_555 1_445 162.36(4)
F3 Ag1 F2 8_555 2_564 111.88(8)
F3 Ag1 F2 8_555 2_664 126.14(9)
F3 Ag1 F2 8_555 5_674 31.67(5)
F3 Ag1 F2 8_555 5_774 69.83(5)
F3 Ag1 F2 8_555 6_344 91.76(4)
F3 Ag1 F2 8_555 6_443 57.62(3)
F3 Ag1 F2 8_555 6_444 97.13(7)
F1 Ag1 F1 1_454 1_455 131.95(9)
F1 Ag1 F1 1_454 . 127.830(11)
F1 Ag1 F1 1_454 2_564 60.692(10)
F1 Ag1 F1 1_454 2_664 75.19(6)
F1 Ag1 F1 1_454 5_664 62.40(5)
F1 Ag1 F1 1_454 6_444 119.54(4)
F1 Ag1 F1 1_454 6_454 113.80(5)
F1 Ag1 F2 1_454 1_445 112.15(5)
F1 Ag1 F2 1_454 2_564 65.72(3)
F1 Ag1 F2 1_454 2_664 81.07(5)
F1 Ag1 F2 1_454 5_674 48.03(4)
F1 Ag1 F2 1_454 5_774 90.71(6)
F1 Ag1 F2 1_454 6_344 98.82(8)
F1 Ag1 F2 1_454 6_443 38.01(7)
F1 Ag1 F2 1_454 6_444 148.86(3)
F1 Ag1 F1 1_455 . 99.52(10)
F1 Ag1 F1 1_455 2_564 73.71(8)
F1 Ag1 F1 1_455 2_664 127.26(6)
F1 Ag1 F1 1_455 5_664 100.59(6)
F1 Ag1 F1 1_455 6_444 85.54(6)
F1 Ag1 F1 1_455 6_454 78.66(5)
F1 Ag1 F2 1_455 1_445 63.35(6)
F1 Ag1 F2 1_455 2_564 79.27(8)
F1 Ag1 F2 1_455 2_664 126.16(4)
F1 Ag1 F2 1_455 5_674 96.44(8)
F1 Ag1 F2 1_455 5_774 131.67(4)
F1 Ag1 F2 1_455 6_344 33.147(9)
F1 Ag1 F2 1_455 6_443 164.01(2)
F1 Ag1 F2 1_455 6_444 73.62(11)
F1 Ag1 F1 . 2_564 152.13(6)
F1 Ag1 F1 . 2_664 65.29(8)
F1 Ag1 F1 . 5_664 123.61(5)
F1 Ag1 F1 . 6_444 64.10(5)
F1 Ag1 F1 . 6_454 62.07(4)
F1 Ag1 F2 . 1_445 96.57(5)
F1 Ag1 F2 . 2_564 146.96(6)
F1 Ag1 F2 . 2_664 72.98(7)
F1 Ag1 F2 . 5_674 131.63(6)
F1 Ag1 F2 . 5_774 39.15(7)
F1 Ag1 F2 . 6_344 131.81(9)
F1 Ag1 F2 . 6_443 90.01(8)
F1 Ag1 F2 . 6_444 28.260(19)
F1 Ag1 F1 2_564 2_664 96.79(12)
F1 Ag1 F1 2_564 5_664 84.23(10)
F1 Ag1 F1 2_564 6_444 139.624(12)
F1 Ag1 F1 2_564 6_454 90.07(10)
F1 Ag1 F2 2_564 1_445 103.81(9)
F1 Ag1 F2 2_564 2_564 59.68(12)
F1 Ag1 F2 2_564 2_664 133.12(4)
F1 Ag1 F2 2_564 5_674 28.924(7)
F1 Ag1 F2 2_564 5_774 128.06(10)
F1 Ag1 F2 2_564 6_344 42.35(7)
F1 Ag1 F2 2_564 6_443 91.88(7)
F1 Ag1 F2 2_564 6_444 129.39(7)
F1 Ag1 F1 2_664 5_664 130.58(8)
F1 Ag1 F1 2_664 6_444 123.05(10)
F1 Ag1 F1 2_664 6_454 49.09(7)
F1 Ag1 F2 2_664 1_445 159.14(3)
F1 Ag1 F2 2_664 2_564 140.52(6)
F1 Ag1 F2 2_664 2_664 98.55(12)
F1 Ag1 F2 2_664 5_674 68.69(12)
F1 Ag1 F2 2_664 5_774 31.446(19)
F1 Ag1 F2 2_664 6_344 126.82(8)
F1 Ag1 F2 2_664 6_443 46.18(3)
F1 Ag1 F2 2_664 6_444 74.30(8)
F1 Ag1 F1 5_664 6_444 65.71(11)
F1 Ag1 F1 5_664 6_454 174.218(7)
F1 Ag1 F2 5_664 1_445 50.04(9)
F1 Ag1 F2 5_664 2_564 28.755(17)
F1 Ag1 F2 5_664 2_664 52.74(11)
F1 Ag1 F2 5_664 5_674 97.39(12)
F1 Ag1 F2 5_664 5_774 121.92(4)
F1 Ag1 F2 5_664 6_344 85.60(8)
F1 Ag1 F2 5_664 6_443 84.42(6)
F1 Ag1 F2 5_664 6_444 139.27(3)
F1 Ag1 F1 6_444 6_454 119.78(10)
F1 Ag1 F2 6_444 1_445 36.11(8)
F1 Ag1 F2 6_444 2_564 82.95(11)
F1 Ag1 F2 6_444 2_664 42.41(7)
F1 Ag1 F2 6_444 5_674 163.005(8)
F1 Ag1 F2 6_444 5_774 91.61(9)
F1 Ag1 F2 6_444 6_344 106.07(5)
F1 Ag1 F2 6_444 6_443 110.26(5)
F1 Ag1 F2 6_444 6_444 73.61(8)
F1 Ag1 F2 6_454 1_445 132.95(9)
F1 Ag1 F2 6_454 2_564 146.58(2)
F1 Ag1 F2 6_454 2_664 132.22(10)
F1 Ag1 F2 6_454 5_674 77.06(11)
F1 Ag1 F2 6_454 5_774 61.27(3)
F1 Ag1 F2 6_454 6_344 90.85(7)
F1 Ag1 F2 6_454 6_443 94.81(6)
F1 Ag1 F2 6_454 6_444 46.17(2)
F2 Ag1 F2 1_445 2_564 53.00(5)
F2 Ag1 F2 1_445 2_664 64.77(11)
F2 Ag1 F2 1_445 5_674 131.18(9)
F2 Ag1 F2 1_445 5_774 127.715(10)
F2 Ag1 F2 1_445 6_344 72.61(6)
F2 Ag1 F2 1_445 6_443 128.60(3)
F2 Ag1 F2 1_445 6_444 94.68(7)
F2 Ag1 F2 2_564 2_664 81.18(12)
F2 Ag1 F2 2_564 5_674 80.86(12)
F2 Ag1 F2 2_564 5_774 148.25(5)
F2 Ag1 F2 2_564 6_344 57.69(9)
F2 Ag1 F2 2_564 6_443 99.68(6)
F2 Ag1 F2 2_564 6_444 145.15(3)
F2 Ag1 F2 2_664 5_674 128.95(8)
F2 Ag1 F2 2_664 5_774 74.04(10)
F2 Ag1 F2 2_664 6_344 133.34(4)
F2 Ag1 F2 2_664 6_443 68.86(6)
F2 Ag1 F2 2_664 6_444 97.42(8)
F2 Ag1 F2 5_674 5_774 99.46(10)
F2 Ag1 F2 5_674 6_344 69.18(7)
F2 Ag1 F2 5_674 6_443 67.75(7)
F2 Ag1 F2 5_674 6_444 123.18(9)
F2 Ag1 F2 5_774 6_344 151.97(6)
F2 Ag1 F2 5_774 6_443 53.011(15)
F2 Ag1 F2 5_774 6_444 59.47(8)
F2 Ag1 F2 6_344 6_443 133.937(12)
F2 Ag1 F2 6_344 6_444 104.27(11)
F2 Ag1 F2 6_443 6_444 112.36(10)
Ag1 F3 Ag1 1_554 . 148.44(5)
Ag1 F3 Ag1 1_554 2_564 63.10(3)
Ag1 F3 Ag1 1_554 3_553 74.939(9)
Ag1 F3 Ag1 1_554 3_653 93.00(3)
Ag1 F3 Ag1 1_554 4_464 111.59(7)
Ag1 F3 Ag1 1_554 4_563 48.47(6)
Ag1 F3 Ag1 1_554 4_564 130.68(6)
Ag1 F3 Ag1 1_554 5_563 42.50(4)
Ag1 F3 Ag1 1_554 5_564 122.30(7)
Ag1 F3 Ag1 1_554 5_663 55.69(7)
Ag1 F3 Ag1 1_554 5_664 140.94(3)
Ag1 F3 Ag1 1_554 6_543 95.94(2)
Ag1 F3 Ag1 1_554 6_553 86.14(2)
Ag1 F3 Ag1 1_554 7_564 65.49(6)
Ag1 F3 Ag1 1_554 8_545 121.81(4)
Ag1 F3 Ag1 1_554 8_555 107.27(6)
Ag1 F3 F3 1_554 3_653 139.97(4)
Ag1 F3 F3 1_554 5_663 74.26(6)
Ag1 F3 F1 1_554 1_454 31.37(4)
Ag1 F3 F1 1_554 2_664 107.37(5)
Ag1 F3 F1 1_554 5_664 105.42(4)
Ag1 F3 F2 1_554 2_664 116.70(2)
Ag1 F3 F2 1_554 5_674 98.17(5)
Ag1 F3 F2 1_554 6_443 38.38(6)
Ag1 F3 Ag1 . 2_564 99.11(6)
Ag1 F3 Ag1 . 3_553 75.98(4)
Ag1 F3 Ag1 . 3_653 111.58(3)
Ag1 F3 Ag1 . 4_464 37.035(13)
Ag1 F3 Ag1 . 4_563 134.73(7)
Ag1 F3 Ag1 . 4_564 57.13(7)
Ag1 F3 Ag1 . 5_563 121.02(9)
Ag1 F3 Ag1 . 5_564 44.71(5)
Ag1 F3 Ag1 . 5_663 155.776(17)
Ag1 F3 Ag1 . 5_664 70.55(9)
Ag1 F3 Ag1 . 6_543 110.94(2)
Ag1 F3 Ag1 . 6_553 90.93(4)
Ag1 F3 Ag1 . 7_564 118.51(4)
Ag1 F3 Ag1 . 8_545 73.73(7)
Ag1 F3 Ag1 . 8_555 57.29(2)
Ag1 F3 F3 . 3_653 67.65(9)
Ag1 F3 F3 . 5_663 137.154(8)
Ag1 F3 F1 . 1_454 117.86(9)
Ag1 F3 F1 . 2_664 69.99(4)
Ag1 F3 F1 . 5_664 68.59(6)
Ag1 F3 F2 . 2_664 88.46(6)
Ag1 F3 F2 . 5_674 51.535(13)
Ag1 F3 F2 . 6_443 145.28(6)
Ag1 F3 Ag1 2_564 3_553 78.325(12)
Ag1 F3 Ag1 2_564 3_653 83.53(3)
Ag1 F3 Ag1 2_564 4_464 72.55(8)
Ag1 F3 Ag1 2_564 4_563 43.09(4)
Ag1 F3 Ag1 2_564 4_564 73.43(9)
Ag1 F3 Ag1 2_564 5_563 94.11(8)
Ag1 F3 Ag1 2_564 5_564 124.60(5)
Ag1 F3 Ag1 2_564 5_663 98.05(8)
Ag1 F3 Ag1 2_564 5_664 131.62(3)
Ag1 F3 Ag1 2_564 6_543 144.81(6)
Ag1 F3 Ag1 2_564 6_553 32.92(6)
Ag1 F3 Ag1 2_564 7_564 126.83(9)
Ag1 F3 Ag1 2_564 8_545 172.311(12)
Ag1 F3 Ag1 2_564 8_555 44.55(9)
Ag1 F3 F3 2_564 3_653 106.10(4)
Ag1 F3 F3 2_564 5_663 110.81(7)
Ag1 F3 F1 2_564 1_454 61.23(2)
Ag1 F3 F1 2_564 2_664 47.95(9)
Ag1 F3 F1 2_564 5_664 136.70(7)
Ag1 F3 F2 2_564 2_664 161.75(4)
Ag1 F3 F2 2_564 5_674 56.76(8)
Ag1 F3 F2 2_564 6_443 49.23(2)
Ag1 F3 Ag1 3_553 3_653 161.33(4)
Ag1 F3 Ag1 3_553 4_464 46.13(6)
Ag1 F3 Ag1 3_553 4_563 109.38(7)
Ag1 F3 Ag1 3_553 4_564 118.83(6)
Ag1 F3 Ag1 3_553 5_563 51.04(6)
Ag1 F3 Ag1 3_553 5_564 56.03(7)
Ag1 F3 Ag1 3_553 5_663 124.44(6)
Ag1 F3 Ag1 3_553 5_664 137.57(4)
Ag1 F3 Ag1 3_553 6_543 125.64(4)
Ag1 F3 Ag1 3_553 6_553 107.18(7)
Ag1 F3 Ag1 3_553 7_564 76.34(6)
Ag1 F3 Ag1 3_553 8_545 96.93(2)
Ag1 F3 Ag1 3_553 8_555 83.734(17)
Ag1 F3 F3 3_553 3_653 143.63(5)
Ag1 F3 F3 3_553 5_663 138.48(5)
Ag1 F3 F1 3_553 1_454 43.81(5)
Ag1 F3 F1 3_553 2_664 106.86(7)
Ag1 F3 F1 3_553 5_664 58.56(8)
Ag1 F3 F2 3_553 2_664 119.77(3)
Ag1 F3 F2 3_553 5_674 44.49(5)
Ag1 F3 F2 3_553 6_443 105.49(6)
Ag1 F3 Ag1 3_653 4_464 131.27(7)
Ag1 F3 Ag1 3_653 4_563 52.85(3)
Ag1 F3 Ag1 3_653 4_564 58.78(5)
Ag1 F3 Ag1 3_653 5_563 126.97(6)
Ag1 F3 Ag1 3_653 5_564 141.26(4)
Ag1 F3 Ag1 3_653 5_663 53.79(6)
Ag1 F3 Ag1 3_653 5_664 59.77(8)
Ag1 F3 Ag1 3_653 6_543 68.92(8)
Ag1 F3 Ag1 3_653 6_553 56.97(4)
Ag1 F3 Ag1 3_653 7_564 112.01(3)
Ag1 F3 Ag1 3_653 8_545 101.570(17)
Ag1 F3 Ag1 3_653 8_555 86.43(3)
Ag1 F3 F3 3_653 3_653 47.00(7)
Ag1 F3 F3 3_653 5_663 46.15(7)
Ag1 F3 F1 3_653 1_454 122.09(7)
Ag1 F3 F1 3_653 2_664 62.61(3)
Ag1 F3 F1 3_653 5_664 139.77(5)
Ag1 F3 F2 3_653 2_664 78.24(7)
Ag1 F3 F2 3_653 5_674 126.23(8)
Ag1 F3 F2 3_653 6_443 58.24(3)
Ag1 F3 Ag1 4_464 4_563 115.58(10)
Ag1 F3 Ag1 4_464 4_564 73.73(11)
Ag1 F3 Ag1 4_464 5_563 97.14(11)
Ag1 F3 Ag1 4_464 5_564 53.74(10)
Ag1 F3 Ag1 4_464 5_663 167.176(6)
Ag1 F3 Ag1 4_464 5_664 107.47(10)
Ag1 F3 Ag1 4_464 6_543 142.44(3)
Ag1 F3 Ag1 4_464 6_553 82.52(10)
Ag1 F3 Ag1 4_464 7_564 116.37(9)
Ag1 F3 Ag1 4_464 8_545 99.79(9)
Ag1 F3 Ag1 4_464 8_555 46.96(5)
Ag1 F3 F3 4_464 3_653 99.71(11)
Ag1 F3 F3 4_464 5_663 174.139(5)
Ag1 F3 F1 4_464 1_454 82.33(10)
Ag1 F3 F1 4_464 2_664 69.94(10)
Ag1 F3 F1 4_464 5_664 74.56(12)
Ag1 F3 F2 4_464 2_664 120.83(6)
Ag1 F3 F2 4_464 5_674 16.358(15)
Ag1 F3 F2 4_464 6_443 121.04(8)
Ag1 F3 Ag1 4_563 4_564 83.98(10)
Ag1 F3 Ag1 4_563 5_563 90.95(10)
Ag1 F3 Ag1 4_563 5_564 165.217(10)
Ag1 F3 Ag1 4_563 5_663 56.01(10)
Ag1 F3 Ag1 4_563 5_664 112.62(10)
Ag1 F3 Ag1 4_563 6_543 101.73(10)
Ag1 F3 Ag1 4_563 6_553 43.94(4)
Ag1 F3 Ag1 4_563 7_564 106.10(9)
Ag1 F3 Ag1 4_563 8_545 144.50(3)
Ag1 F3 Ag1 4_563 8_555 78.21(10)
Ag1 F3 F3 4_563 3_653 96.01(10)
Ag1 F3 F3 4_563 5_663 67.74(10)
Ag1 F3 F1 4_563 1_454 70.99(10)
Ag1 F3 F1 4_563 2_664 65.46(8)
Ag1 F3 F1 4_563 5_664 153.56(2)
Ag1 F3 F2 4_563 2_664 121.53(8)
Ag1 F3 F2 4_563 5_674 99.84(11)
Ag1 F3 F2 4_563 6_443 11.325(6)
Ag1 F3 Ag1 4_564 5_563 166.182(14)
Ag1 F3 Ag1 4_564 5_564 100.76(10)
Ag1 F3 Ag1 4_564 5_663 112.57(10)
Ag1 F3 Ag1 4_564 5_664 61.19(10)
Ag1 F3 Ag1 4_564 6_543 107.60(10)
Ag1 F3 Ag1 4_564 6_553 44.91(5)
Ag1 F3 Ag1 4_564 7_564 158.545(5)
Ag1 F3 Ag1 4_564 8_545 104.15(10)
Ag1 F3 Ag1 4_564 8_555 39.44(4)
Ag1 F3 F3 4_564 3_653 37.02(5)
Ag1 F3 F3 4_564 5_663 102.34(11)
Ag1 F3 F1 4_564 1_454 133.31(8)
Ag1 F3 F1 4_564 2_664 25.490(11)
Ag1 F3 F1 4_564 5_664 122.39(8)
Ag1 F3 F2 4_564 2_664 97.45(11)
Ag1 F3 F2 4_564 5_674 74.84(11)
Ag1 F3 F2 4_564 6_443 95.13(10)
Ag1 F3 Ag1 5_563 5_564 81.19(10)
Ag1 F3 Ag1 5_563 5_663 74.43(11)
Ag1 F3 Ag1 5_563 5_664 132.44(9)
Ag1 F3 Ag1 5_563 6_543 85.99(9)
Ag1 F3 Ag1 5_563 6_553 124.77(4)
Ag1 F3 Ag1 5_563 7_564 35.176(13)
Ag1 F3 Ag1 5_563 8_545 87.43(8)
Ag1 F3 Ag1 5_563 8_555 126.90(4)
Ag1 F3 F3 5_563 3_653 156.78(4)
Ag1 F3 F3 5_563 5_663 87.49(11)
Ag1 F3 F1 5_563 1_454 33.29(6)
Ag1 F3 F1 5_563 2_664 141.753(12)
Ag1 F3 F1 5_563 5_664 62.97(8)
Ag1 F3 F2 5_563 2_664 96.16(9)
Ag1 F3 F2 5_563 5_674 93.47(11)
Ag1 F3 F2 5_563 6_443 80.53(10)
Ag1 F3 Ag1 5_564 5_663 132.11(9)
Ag1 F3 Ag1 5_564 5_664 81.70(11)
Ag1 F3 Ag1 5_564 6_543 90.26(10)
Ag1 F3 Ag1 5_564 6_553 133.17(3)
Ag1 F3 Ag1 5_564 7_564 74.37(8)
Ag1 F3 Ag1 5_564 8_545 48.18(4)
Ag1 F3 Ag1 5_564 8_555 96.46(8)
Ag1 F3 F3 5_564 3_653 96.07(11)
Ag1 F3 F3 5_564 5_663 123.93(10)
Ag1 F3 F1 5_564 1_454 96.13(11)
Ag1 F3 F1 5_564 2_664 114.02(7)
Ag1 F3 F1 5_564 5_664 24.36(2)
Ag1 F3 F2 5_564 2_664 72.06(9)
Ag1 F3 F2 5_564 5_674 68.40(11)
Ag1 F3 F2 5_564 6_443 160.019(14)
Ag1 F3 Ag1 5_663 5_664 85.27(10)
Ag1 F3 Ag1 5_663 6_543 48.08(4)
Ag1 F3 Ag1 5_663 6_553 94.27(9)
Ag1 F3 Ag1 5_663 7_564 61.91(7)
Ag1 F3 Ag1 5_663 8_545 89.62(9)
Ag1 F3 Ag1 5_663 8_555 131.12(3)
Ag1 F3 F3 5_663 3_653 91.20(11)
Ag1 F3 F3 5_663 5_663 18.622(11)
Ag1 F3 F1 5_663 1_454 85.47(11)
Ag1 F3 F1 5_663 2_664 110.59(8)
Ag1 F3 F1 5_663 5_664 108.88(10)
Ag1 F3 F2 5_663 2_664 70.41(7)
Ag1 F3 F2 5_663 5_674 151.80(2)
Ag1 F3 F2 5_663 6_443 48.83(8)
Ag1 F3 Ag1 5_664 6_543 50.10(5)
Ag1 F3 Ag1 5_664 6_553 98.81(9)
Ag1 F3 Ag1 5_664 7_564 97.36(10)
Ag1 F3 Ag1 5_664 8_545 49.24(5)
Ag1 F3 Ag1 5_664 8_555 98.92(8)
Ag1 F3 F3 5_664 3_653 25.64(5)
Ag1 F3 F3 5_664 5_663 66.68(9)
Ag1 F3 F1 5_664 1_454 165.25(2)
Ag1 F3 F1 5_664 2_664 85.55(10)
Ag1 F3 F1 5_664 5_664 84.92(11)
Ag1 F3 F2 5_664 2_664 36.283(6)
Ag1 F3 F2 5_664 5_674 120.24(8)
Ag1 F3 F2 5_664 6_443 116.90(10)
Ag1 F3 Ag1 6_543 6_553 125.87(12)
Ag1 F3 Ag1 6_543 7_564 52.36(10)
Ag1 F3 Ag1 6_543 8_545 42.78(7)
Ag1 F3 Ag1 6_543 8_555 147.03(6)
Ag1 F3 F3 6_543 3_653 70.92(6)
Ag1 F3 F3 6_543 5_663 33.99(2)
Ag1 F3 F1 6_543 1_454 115.56(5)
Ag1 F3 F1 6_543 2_664 126.57(11)
Ag1 F3 F1 6_543 5_664 73.76(13)
Ag1 F3 F2 6_543 2_664 22.56(4)
Ag1 F3 F2 6_543 5_674 158.431(18)
Ag1 F3 F2 6_543 6_443 96.45(8)
Ag1 F3 Ag1 6_553 7_564 149.83(5)
Ag1 F3 Ag1 6_553 8_545 147.42(6)
Ag1 F3 Ag1 6_553 8_555 36.86(7)
Ag1 F3 F3 6_553 3_653 73.50(5)
Ag1 F3 F3 6_553 5_663 97.81(11)
Ag1 F3 F1 6_553 1_454 93.31(7)
Ag1 F3 F1 6_553 2_664 21.94(4)
Ag1 F3 F1 6_553 5_664 156.80(2)
Ag1 F3 F2 6_553 2_664 131.28(10)
Ag1 F3 F2 6_553 5_674 71.50(12)
Ag1 F3 F2 6_553 6_443 55.01(4)
Ag1 F3 Ag1 7_564 8_545 56.75(10)
Ag1 F3 Ag1 7_564 8_555 159.94(4)
Ag1 F3 F3 7_564 3_653 121.81(5)
Ag1 F3 F3 7_564 5_663 65.86(10)
Ag1 F3 F1 7_564 1_454 68.11(8)
Ag1 F3 F1 7_564 2_664 171.502(12)
Ag1 F3 F1 7_564 5_664 50.09(7)
Ag1 F3 F2 7_564 2_664 61.10(10)
Ag1 F3 F2 7_564 5_674 120.51(10)
Ag1 F3 F2 7_564 6_443 94.91(9)
Ag1 F3 Ag1 8_545 8_555 129.41(10)
Ag1 F3 F3 8_545 3_653 74.09(4)
Ag1 F3 F3 8_545 5_663 76.76(8)
Ag1 F3 F1 8_545 1_454 119.26(4)
Ag1 F3 F1 8_545 2_664 129.45(9)
Ag1 F3 F1 8_545 5_664 38.42(6)
Ag1 F3 F2 8_545 2_664 24.25(5)
Ag1 F3 F2 8_545 5_674 115.65(9)
Ag1 F3 F2 8_545 6_443 138.425(17)
Ag1 F3 F3 8_555 3_653 76.28(4)
Ag1 F3 F3 8_555 5_663 132.02(5)
Ag1 F3 F1 8_555 1_454 95.82(6)
Ag1 F3 F1 8_555 2_664 23.84(5)
Ag1 F3 F1 8_555 5_664 119.99(9)
Ag1 F3 F2 8_555 2_664 133.84(8)
Ag1 F3 F2 8_555 5_674 40.04(6)
Ag1 F3 F2 8_555 6_443 88.12(9)
F3 F3 F3 3_653 5_663 74.86(10)
F3 F3 F1 3_653 1_454 166.140(18)
F3 F3 F1 3_653 2_664 60.22(5)
F3 F3 F1 3_653 5_664 106.54(8)
F3 F3 F2 3_653 2_664 61.40(5)
F3 F3 F2 3_653 5_674 107.04(9)
F3 F3 F2 3_653 6_443 103.91(10)
F3 F3 F1 5_663 1_454 103.47(10)
F3 F3 F1 5_663 2_664 108.45(10)
F3 F3 F1 5_663 5_664 104.62(12)
F3 F3 F2 5_663 2_664 54.79(6)
F3 F3 F2 5_663 5_674 167.571(10)
F3 F3 F2 5_663 6_443 63.17(8)
F1 F3 F1 1_454 2_664 108.48(7)
F1 F3 F1 1_454 5_664 87.25(9)
F1 F3 F2 1_454 2_664 129.20(3)
F1 F3 F2 1_454 5_674 71.64(8)
F1 F3 F2 1_454 6_443 64.00(10)
F1 F3 F1 2_664 5_664 138.35(6)
F1 F3 F2 2_664 2_664 121.62(11)
F1 F3 F2 2_664 5_674 63.84(11)
F1 F3 F2 2_664 6_443 76.68(8)
F1 F3 F2 5_664 2_664 61.54(11)
F1 F3 F2 5_664 5_674 86.78(13)
F1 F3 F2 5_664 6_443 142.480(17)
F2 F3 F2 2_664 5_674 137.19(6)
F2 F3 F2 2_664 6_443 117.96(6)
F2 F3 F2 5_674 6_443 104.75(9)
Ag1 F1 Ag1 . 1_655 99.52(10)
Ag1 F1 Ag1 . 1_656 127.830(11)
Ag1 F1 Ag1 . 2_565 45.96(8)
Ag1 F1 Ag1 . 2_665 136.51(6)
Ag1 F1 Ag1 . 3_653 51.992(11)
Ag1 F1 Ag1 . 3_654 80.20(10)
Ag1 F1 Ag1 . 3_754 176.235(9)
Ag1 F1 Ag1 . 4_564 47.17(7)
Ag1 F1 Ag1 . 4_664 136.32(7)
Ag1 F1 Ag1 . 5_664 56.39(5)
Ag1 F1 Ag1 . 6_544 78.83(5)
Ag1 F1 Ag1 . 6_554 81.58(6)
Ag1 F1 Ag1 . 7_665 119.97(6)
Ag1 F1 Ag1 . 8_645 97.84(6)
Ag1 F1 Ag1 . 8_655 101.69(5)
Ag1 F1 F3 . 1_656 150.21(2)
Ag1 F1 F3 . 2_665 104.63(5)
Ag1 F1 F3 . 3_653 28.309(17)
Ag1 F1 F3 . 4_564 78.72(6)
Ag1 F1 F3 . 5_664 59.92(7)
Ag1 F1 F3 . 7_665 117.08(8)
Ag1 F1 F2 . 6_444 25.15(5)
Ag1 F1 F2 . 6_544 156.41(4)
Ag1 F1 Ag1 1_655 1_656 131.95(9)
Ag1 F1 Ag1 1_655 2_565 134.53(3)
Ag1 F1 Ag1 1_655 2_665 94.55(8)
Ag1 F1 Ag1 1_655 3_653 47.63(9)
Ag1 F1 Ag1 1_655 3_654 171.611(18)
Ag1 F1 Ag1 1_655 3_754 80.20(10)
Ag1 F1 Ag1 1_655 4_564 91.29(8)
Ag1 F1 Ag1 1_655 4_664 50.30(4)
Ag1 F1 Ag1 1_655 5_664 79.41(6)
Ag1 F1 Ag1 1_655 6_544 114.51(6)
Ag1 F1 Ag1 1_655 6_554 124.67(4)
Ag1 F1 Ag1 1_655 7_665 93.64(7)
Ag1 F1 Ag1 1_655 8_645 57.14(4)
Ag1 F1 Ag1 1_655 8_655 63.67(6)
Ag1 F1 F3 1_655 1_656 106.12(11)
Ag1 F1 F3 1_655 2_665 65.80(6)
Ag1 F1 F3 1_655 3_653 72.22(11)
Ag1 F1 F3 1_655 4_564 122.47(4)
Ag1 F1 F3 1_655 5_664 123.58(6)
Ag1 F1 F3 1_655 7_665 49.07(4)
Ag1 F1 F2 1_655 6_444 122.24(5)
Ag1 F1 F2 1_655 6_544 59.44(6)
Ag1 F1 Ag1 1_656 2_565 90.62(6)
Ag1 F1 Ag1 1_656 2_665 58.42(4)
Ag1 F1 Ag1 1_656 3_653 175.729(9)
Ag1 F1 Ag1 1_656 3_654 47.63(9)
Ag1 F1 Ag1 1_656 3_754 51.992(11)
Ag1 F1 Ag1 1_656 4_564 125.13(3)
Ag1 F1 Ag1 1_656 4_664 91.21(6)
Ag1 F1 Ag1 1_656 5_664 117.60(5)
Ag1 F1 Ag1 1_656 6_544 73.00(4)
Ag1 F1 Ag1 1_656 6_554 75.95(5)
Ag1 F1 Ag1 1_656 7_665 58.36(4)
Ag1 F1 Ag1 1_656 8_645 103.14(5)
Ag1 F1 Ag1 1_656 8_655 107.86(4)
Ag1 F1 F3 1_656 1_656 26.35(3)
Ag1 F1 F3 1_656 2_665 104.10(4)
Ag1 F1 F3 1_656 3_653 151.87(3)
Ag1 F1 F3 1_656 4_564 79.69(5)
Ag1 F1 F3 1_656 5_664 81.28(5)
Ag1 F1 F3 1_656 7_665 95.71(5)
Ag1 F1 F2 1_656 6_444 105.77(3)
Ag1 F1 F2 1_656 6_544 74.98(3)
Ag1 F1 Ag1 2_565 2_665 96.79(12)
Ag1 F1 Ag1 2_565 3_653 91.21(6)
Ag1 F1 Ag1 2_565 3_654 50.30(4)
Ag1 F1 Ag1 2_565 3_754 136.32(7)
Ag1 F1 Ag1 2_565 4_564 44.56(5)
Ag1 F1 Ag1 2_565 4_664 129.41(11)
Ag1 F1 Ag1 2_565 5_664 95.64(10)
Ag1 F1 Ag1 2_565 6_544 89.93(10)
Ag1 F1 Ag1 2_565 6_554 40.376(12)
Ag1 F1 Ag1 2_565 7_665 127.17(4)
Ag1 F1 Ag1 2_565 8_645 138.357(14)
Ag1 F1 Ag1 2_565 8_655 91.70(10)
Ag1 F1 F3 2_565 1_656 116.88(8)
Ag1 F1 F3 2_565 2_665 92.10(10)
Ag1 F1 F3 2_565 3_653 73.18(9)
Ag1 F1 F3 2_565 4_564 38.894(8)
Ag1 F1 F3 2_565 5_664 70.13(12)
Ag1 F1 F3 2_565 7_665 159.439(12)
Ag1 F1 F2 2_565 6_444 21.63(3)
Ag1 F1 F2 2_565 6_544 141.56(8)
Ag1 F1 Ag1 2_665 3_653 125.13(3)
Ag1 F1 Ag1 2_665 3_654 91.29(8)
Ag1 F1 Ag1 2_665 3_754 47.17(7)
Ag1 F1 Ag1 2_665 4_564 91.88(13)
Ag1 F1 Ag1 2_665 4_664 44.56(5)
Ag1 F1 Ag1 2_665 5_664 166.962(12)
Ag1 F1 Ag1 2_665 6_544 130.91(7)
Ag1 F1 Ag1 2_665 6_554 56.95(10)
Ag1 F1 Ag1 2_665 7_665 99.74(12)
Ag1 F1 Ag1 2_665 8_645 124.01(10)
Ag1 F1 Ag1 2_665 8_655 49.73(7)
Ag1 F1 F3 2_665 1_656 56.71(8)
Ag1 F1 F3 2_665 2_665 45.96(7)
Ag1 F1 F3 2_665 3_653 144.46(4)
Ag1 F1 F3 2_665 4_564 59.21(11)
Ag1 F1 F3 2_665 5_664 137.94(7)
Ag1 F1 F3 2_665 7_665 103.20(13)
Ag1 F1 F2 2_665 6_444 117.77(8)
Ag1 F1 F2 2_665 6_544 45.25(4)
Ag1 F1 Ag1 3_653 3_654 131.95(9)
Ag1 F1 Ag1 3_653 3_754 127.830(11)
Ag1 F1 Ag1 3_653 4_564 58.42(4)
Ag1 F1 Ag1 3_653 4_664 90.62(6)
Ag1 F1 Ag1 3_653 5_664 58.36(4)
Ag1 F1 Ag1 3_653 6_544 103.14(5)
Ag1 F1 Ag1 3_653 6_554 107.86(4)
Ag1 F1 Ag1 3_653 7_665 117.60(5)
Ag1 F1 Ag1 3_653 8_645 73.00(4)
Ag1 F1 Ag1 3_653 8_655 75.95(5)
Ag1 F1 F3 3_653 1_656 151.87(3)
Ag1 F1 F3 3_653 2_665 79.69(5)
Ag1 F1 F3 3_653 3_653 26.35(3)
Ag1 F1 F3 3_653 4_564 104.10(4)
Ag1 F1 F3 3_653 5_664 95.71(5)
Ag1 F1 F3 3_653 7_665 81.28(5)
Ag1 F1 F2 3_653 6_444 74.98(3)
Ag1 F1 F2 3_653 6_544 105.77(3)
Ag1 F1 Ag1 3_654 3_754 99.52(10)
Ag1 F1 Ag1 3_654 4_564 94.55(8)
Ag1 F1 Ag1 3_654 4_664 134.53(3)
Ag1 F1 Ag1 3_654 5_664 93.64(7)
Ag1 F1 Ag1 3_654 6_544 57.14(4)
Ag1 F1 Ag1 3_654 6_554 63.67(6)
Ag1 F1 Ag1 3_654 7_665 79.41(6)
Ag1 F1 Ag1 3_654 8_645 114.51(6)
Ag1 F1 Ag1 3_654 8_655 124.67(4)
Ag1 F1 F3 3_654 1_656 72.22(11)
Ag1 F1 F3 3_654 2_665 122.47(4)
Ag1 F1 F3 3_654 3_653 106.12(11)
Ag1 F1 F3 3_654 4_564 65.80(6)
Ag1 F1 F3 3_654 5_664 49.07(4)
Ag1 F1 F3 3_654 7_665 123.58(6)
Ag1 F1 F2 3_654 6_444 59.44(6)
Ag1 F1 F2 3_654 6_544 122.24(5)
Ag1 F1 Ag1 3_754 4_564 136.51(6)
Ag1 F1 Ag1 3_754 4_664 45.96(8)
Ag1 F1 Ag1 3_754 5_664 119.97(6)
Ag1 F1 Ag1 3_754 6_544 97.84(6)
Ag1 F1 Ag1 3_754 6_554 101.69(5)
Ag1 F1 Ag1 3_754 7_665 56.39(5)
Ag1 F1 Ag1 3_754 8_645 78.83(5)
Ag1 F1 Ag1 3_754 8_655 81.58(6)
Ag1 F1 F3 3_754 1_656 28.309(17)
Ag1 F1 F3 3_754 2_665 78.72(6)
Ag1 F1 F3 3_754 3_653 150.21(2)
Ag1 F1 F3 3_754 4_564 104.63(5)
Ag1 F1 F3 3_754 5_664 117.08(8)
Ag1 F1 F3 3_754 7_665 59.92(7)
Ag1 F1 F2 3_754 6_444 156.41(4)
Ag1 F1 F2 3_754 6_544 25.15(5)
Ag1 F1 Ag1 4_564 4_664 96.79(12)
Ag1 F1 Ag1 4_564 5_664 99.74(12)
Ag1 F1 Ag1 4_564 6_544 124.01(10)
Ag1 F1 Ag1 4_564 6_554 49.73(7)
Ag1 F1 Ag1 4_564 7_665 166.962(12)
Ag1 F1 Ag1 4_564 8_645 130.91(7)
Ag1 F1 Ag1 4_564 8_655 56.95(10)
Ag1 F1 F3 4_564 1_656 144.46(4)
Ag1 F1 F3 4_564 2_665 59.21(11)
Ag1 F1 F3 4_564 3_653 56.71(8)
Ag1 F1 F3 4_564 4_564 45.96(7)
Ag1 F1 F3 4_564 5_664 103.20(13)
Ag1 F1 F3 4_564 7_665 137.94(7)
Ag1 F1 F2 4_564 6_444 45.25(4)
Ag1 F1 F2 4_564 6_544 117.77(8)
Ag1 F1 Ag1 4_664 5_664 127.17(4)
Ag1 F1 Ag1 4_664 6_544 138.357(14)
Ag1 F1 Ag1 4_664 6_554 91.70(10)
Ag1 F1 Ag1 4_664 7_665 95.64(10)
Ag1 F1 Ag1 4_664 8_645 89.93(10)
Ag1 F1 Ag1 4_664 8_655 40.376(12)
Ag1 F1 F3 4_664 1_656 73.18(9)
Ag1 F1 F3 4_664 2_665 38.894(8)
Ag1 F1 F3 4_664 3_653 116.88(8)
Ag1 F1 F3 4_664 4_564 92.10(10)
Ag1 F1 F3 4_664 5_664 159.439(12)
Ag1 F1 F3 4_664 7_665 70.13(12)
Ag1 F1 F2 4_664 6_444 141.56(8)
Ag1 F1 F2 4_664 6_544 21.63(3)
Ag1 F1 Ag1 5_664 6_544 45.11(8)
Ag1 F1 Ag1 5_664 6_554 135.82(9)
Ag1 F1 Ag1 5_664 7_665 69.41(11)
Ag1 F1 Ag1 5_664 8_645 43.14(9)
Ag1 F1 Ag1 5_664 8_655 133.77(8)
Ag1 F1 F3 5_664 1_656 113.61(8)
Ag1 F1 F3 5_664 2_665 137.39(8)
Ag1 F1 F3 5_664 3_653 44.47(3)
Ag1 F1 F3 5_664 4_564 133.71(10)
Ag1 F1 F3 5_664 5_664 44.69(7)
Ag1 F1 F3 5_664 7_665 64.11(11)
Ag1 F1 F2 5_664 6_444 75.01(7)
Ag1 F1 F2 5_664 6_544 122.69(3)
Ag1 F1 Ag1 6_544 6_554 119.78(10)
Ag1 F1 Ag1 6_544 7_665 43.14(9)
Ag1 F1 Ag1 6_544 8_645 58.37(10)
Ag1 F1 Ag1 6_544 8_655 178.1517(19)
Ag1 F1 F3 6_544 1_656 76.91(6)
Ag1 F1 F3 6_544 2_665 176.485(6)
Ag1 F1 F3 6_544 3_653 83.91(6)
Ag1 F1 F3 6_544 4_564 121.15(10)
Ag1 F1 F3 6_544 5_664 21.12(2)
Ag1 F1 F3 6_544 7_665 73.39(11)
Ag1 F1 F2 6_544 6_444 80.05(7)
Ag1 F1 F2 6_544 6_544 118.148(18)
Ag1 F1 Ag1 6_554 7_665 133.77(8)
Ag1 F1 Ag1 6_554 8_645 178.1518(19)
Ag1 F1 Ag1 6_554 8_655 62.07(11)
Ag1 F1 F3 6_554 1_656 95.72(7)
Ag1 F1 F3 6_554 2_665 60.69(11)
Ag1 F1 F3 6_554 3_653 103.11(7)
Ag1 F1 F3 6_554 4_564 3.774(6)
Ag1 F1 F3 6_554 5_664 104.83(12)
Ag1 F1 F3 6_554 7_665 160.06(2)
Ag1 F1 F2 6_554 6_444 60.83(2)
Ag1 F1 F2 6_554 6_544 101.19(7)
Ag1 F1 Ag1 7_665 8_645 45.11(8)
Ag1 F1 Ag1 7_665 8_655 135.82(9)
Ag1 F1 F3 7_665 1_656 44.47(3)
Ag1 F1 F3 7_665 2_665 133.71(10)
Ag1 F1 F3 7_665 3_653 113.61(8)
Ag1 F1 F3 7_665 4_564 137.39(8)
Ag1 F1 F3 7_665 5_664 64.11(11)
Ag1 F1 F3 7_665 7_665 44.69(7)
Ag1 F1 F2 7_665 6_444 122.69(3)
Ag1 F1 F2 7_665 6_544 75.01(7)
Ag1 F1 Ag1 8_645 8_655 119.78(10)
Ag1 F1 F3 8_645 1_656 83.91(6)
Ag1 F1 F3 8_645 2_665 121.15(10)
Ag1 F1 F3 8_645 3_653 76.91(6)
Ag1 F1 F3 8_645 4_564 176.485(6)
Ag1 F1 F3 8_645 5_664 73.39(11)
Ag1 F1 F3 8_645 7_665 21.12(2)
Ag1 F1 F2 8_645 6_444 118.148(18)
Ag1 F1 F2 8_645 6_544 80.05(7)
Ag1 F1 F3 8_655 1_656 103.11(7)
Ag1 F1 F3 8_655 2_665 3.774(6)
Ag1 F1 F3 8_655 3_653 95.72(7)
Ag1 F1 F3 8_655 4_564 60.69(11)
Ag1 F1 F3 8_655 5_664 160.06(2)
Ag1 F1 F3 8_655 7_665 104.83(12)
Ag1 F1 F2 8_655 6_444 101.19(7)
Ag1 F1 F2 8_655 6_544 60.83(2)
F3 F1 F3 1_656 2_665 99.60(7)
F3 F1 F3 1_656 3_653 158.04(5)
F3 F1 F3 1_656 4_564 99.43(6)
F3 F1 F3 1_656 5_664 92.75(9)
F3 F1 F3 1_656 7_665 71.71(8)
F3 F1 F2 1_656 6_444 131.51(6)
F3 F1 F2 1_656 6_544 53.30(6)
F3 F1 F3 2_665 3_653 99.43(6)
F3 F1 F3 2_665 4_564 59.57(11)
F3 F1 F3 2_665 5_664 161.663(18)
F3 F1 F3 2_665 7_665 105.20(12)
F3 F1 F2 2_665 6_444 102.81(7)
F3 F1 F2 2_665 6_544 58.74(2)
F3 F1 F3 3_653 4_564 99.60(7)
F3 F1 F3 3_653 5_664 71.71(8)
F3 F1 F3 3_653 7_665 92.75(9)
F3 F1 F2 3_653 6_444 53.30(6)
F3 F1 F2 3_653 6_544 131.51(6)
F3 F1 F3 4_564 5_664 105.20(12)
F3 F1 F3 4_564 7_665 161.663(18)
F3 F1 F2 4_564 6_444 58.74(2)
F3 F1 F2 4_564 6_544 102.81(7)
F3 F1 F3 5_664 7_665 91.48(13)
F3 F1 F2 5_664 6_444 58.93(9)
F3 F1 F2 5_664 6_544 139.03(4)
F3 F1 F2 7_665 6_444 139.03(4)
F3 F1 F2 7_665 6_544 58.93(9)
F2 F1 F2 6_444 6_544 160.28(5)
Ag1 F2 Ag1 1_665 2_565 143.06(3)
Ag1 F2 Ag1 1_665 2_665 135.29(9)
Ag1 F2 Ag1 1_665 3_664 61.68(11)
Ag1 F2 Ag1 1_665 4_564 133.40(8)
Ag1 F2 Ag1 1_665 4_664 99.82(10)
Ag1 F2 Ag1 1_665 5_674 48.82(9)
Ag1 F2 Ag1 1_665 5_774 52.285(10)
Ag1 F2 Ag1 1_665 6_553 80.01(6)
Ag1 F2 Ag1 1_665 6_554 134.86(2)
Ag1 F2 Ag1 1_665 6_654 93.61(6)
Ag1 F2 Ag1 1_665 7_575 95.41(8)
Ag1 F2 Ag1 1_665 7_675 60.48(9)
Ag1 F2 Ag1 1_665 8_555 100.89(5)
Ag1 F2 Ag1 1_665 8_655 74.26(8)
Ag1 F2 Ag1 1_665 8_656 114.96(4)
Ag1 F2 F3 1_665 2_665 121.29(10)
Ag1 F2 F3 1_665 4_564 171.236(14)
Ag1 F2 F3 1_665 5_674 74.90(11)
Ag1 F2 F3 1_665 6_553 95.44(9)
Ag1 F2 F3 1_665 7_675 25.86(3)
Ag1 F2 F3 1_665 8_656 126.67(5)
Ag1 F2 F1 1_665 6_454 114.508(13)
Ag1 F2 F1 1_665 6_554 83.06(6)
Ag1 F2 Ag1 2_565 2_665 81.18(12)
Ag1 F2 Ag1 2_565 3_664 99.82(10)
Ag1 F2 Ag1 2_565 4_564 39.99(4)
Ag1 F2 Ag1 2_565 4_664 111.23(13)
Ag1 F2 Ag1 2_565 5_674 94.46(12)
Ag1 F2 Ag1 2_565 5_774 163.08(2)
Ag1 F2 Ag1 2_565 6_553 80.32(6)
Ag1 F2 Ag1 2_565 6_554 34.85(3)
Ag1 F2 Ag1 2_565 6_654 122.31(9)
Ag1 F2 Ag1 2_565 7_575 51.95(11)
Ag1 F2 Ag1 2_565 7_675 132.80(6)
Ag1 F2 Ag1 2_565 8_555 45.55(7)
Ag1 F2 Ag1 2_565 8_655 122.35(8)
Ag1 F2 Ag1 2_565 8_656 90.27(7)
Ag1 F2 F3 2_565 2_665 82.10(11)
Ag1 F2 F3 2_565 4_564 31.319(19)
Ag1 F2 F3 2_565 5_674 77.42(13)
Ag1 F2 F3 2_565 6_553 69.27(7)
Ag1 F2 F3 2_565 7_675 168.850(3)
Ag1 F2 F3 2_565 8_656 84.19(9)
Ag1 F2 F1 2_565 6_454 28.55(4)
Ag1 F2 F1 2_565 6_554 133.23(9)
Ag1 F2 Ag1 2_665 3_664 133.40(8)
Ag1 F2 Ag1 2_665 4_564 71.02(12)
Ag1 F2 Ag1 2_665 4_664 39.99(4)
Ag1 F2 Ag1 2_665 5_674 165.867(11)
Ag1 F2 Ag1 2_665 5_774 83.01(10)
Ag1 F2 Ag1 2_665 6_553 111.14(6)
Ag1 F2 Ag1 2_665 6_554 82.58(8)
Ag1 F2 Ag1 2_665 6_654 46.66(4)
Ag1 F2 Ag1 2_665 7_575 127.75(4)
Ag1 F2 Ag1 2_665 7_675 96.98(12)
Ag1 F2 Ag1 2_665 8_555 116.58(8)
Ag1 F2 Ag1 2_665 8_655 73.59(7)
Ag1 F2 Ag1 2_665 8_656 53.41(3)
Ag1 F2 F3 2_665 2_665 38.18(7)
Ag1 F2 F3 2_665 4_564 49.96(10)
Ag1 F2 F3 2_665 5_674 139.81(6)
Ag1 F2 F3 2_665 6_553 97.58(9)
Ag1 F2 F3 2_665 7_675 109.65(12)
Ag1 F2 F3 2_665 8_656 38.006(15)
Ag1 F2 F1 2_665 6_454 109.48(8)
Ag1 F2 F1 2_665 6_554 52.25(3)
Ag1 F2 Ag1 3_664 4_564 135.29(9)
Ag1 F2 Ag1 3_664 4_664 143.06(3)
Ag1 F2 Ag1 3_664 5_674 60.48(9)
Ag1 F2 Ag1 3_664 5_774 95.41(8)
Ag1 F2 Ag1 3_664 6_553 114.96(4)
Ag1 F2 Ag1 3_664 6_554 74.26(8)
Ag1 F2 Ag1 3_664 6_654 100.89(5)
Ag1 F2 Ag1 3_664 7_575 52.285(10)
Ag1 F2 Ag1 3_664 7_675 48.82(9)
Ag1 F2 Ag1 3_664 8_555 93.61(6)
Ag1 F2 Ag1 3_664 8_655 134.86(2)
Ag1 F2 Ag1 3_664 8_656 80.01(6)
Ag1 F2 F3 3_664 2_665 171.236(14)
Ag1 F2 F3 3_664 4_564 121.29(10)
Ag1 F2 F3 3_664 5_674 25.86(3)
Ag1 F2 F3 3_664 6_553 126.67(5)
Ag1 F2 F3 3_664 7_675 74.90(11)
Ag1 F2 F3 3_664 8_656 95.44(9)
Ag1 F2 F1 3_664 6_454 83.06(6)
Ag1 F2 F1 3_664 6_554 114.508(13)
Ag1 F2 Ag1 4_564 4_664 81.18(12)
Ag1 F2 Ag1 4_564 5_674 96.98(12)
Ag1 F2 Ag1 4_564 5_774 127.75(4)
Ag1 F2 Ag1 4_564 6_553 53.41(3)
Ag1 F2 Ag1 4_564 6_554 73.59(7)
Ag1 F2 Ag1 4_564 6_654 116.58(8)
Ag1 F2 Ag1 4_564 7_575 83.01(10)
Ag1 F2 Ag1 4_564 7_675 165.867(11)
Ag1 F2 Ag1 4_564 8_555 46.66(4)
Ag1 F2 Ag1 4_564 8_655 82.58(8)
Ag1 F2 Ag1 4_564 8_656 111.14(6)
Ag1 F2 F3 4_564 2_665 49.96(10)
Ag1 F2 F3 4_564 4_564 38.18(7)
Ag1 F2 F3 4_564 5_674 109.65(12)
Ag1 F2 F3 4_564 6_553 38.006(15)
Ag1 F2 F3 4_564 7_675 139.81(6)
Ag1 F2 F3 4_564 8_656 97.58(9)
Ag1 F2 F1 4_564 6_454 52.25(3)
Ag1 F2 F1 4_564 6_554 109.48(8)
Ag1 F2 Ag1 4_664 5_674 132.80(6)
Ag1 F2 Ag1 4_664 5_774 51.95(11)
Ag1 F2 Ag1 4_664 6_553 90.27(7)
Ag1 F2 Ag1 4_664 6_554 122.35(8)
Ag1 F2 Ag1 4_664 6_654 45.55(7)
Ag1 F2 Ag1 4_664 7_575 163.08(2)
Ag1 F2 Ag1 4_664 7_675 94.46(12)
Ag1 F2 Ag1 4_664 8_555 122.31(9)
Ag1 F2 Ag1 4_664 8_655 34.85(3)
Ag1 F2 Ag1 4_664 8_656 80.32(6)
Ag1 F2 F3 4_664 2_665 31.319(19)
Ag1 F2 F3 4_664 4_564 82.10(11)
Ag1 F2 F3 4_664 5_674 168.850(3)
Ag1 F2 F3 4_664 6_553 84.19(9)
Ag1 F2 F3 4_664 7_675 77.42(13)
Ag1 F2 F3 4_664 8_656 69.27(7)
Ag1 F2 F1 4_664 6_454 133.23(9)
Ag1 F2 F1 4_664 6_554 28.55(4)
Ag1 F2 Ag1 5_674 5_774 99.46(10)
Ag1 F2 Ag1 5_674 6_553 54.75(7)
Ag1 F2 Ag1 5_674 6_554 101.57(10)
Ag1 F2 Ag1 5_674 6_654 142.12(3)
Ag1 F2 Ag1 5_674 7_575 55.37(6)
Ag1 F2 Ag1 5_674 7_675 95.81(12)
Ag1 F2 Ag1 5_674 8_555 53.65(7)
Ag1 F2 Ag1 5_674 8_655 97.96(9)
Ag1 F2 Ag1 5_674 8_656 140.45(3)
Ag1 F2 F3 5_674 2_665 128.09(8)
Ag1 F2 F3 5_674 4_564 124.08(10)
Ag1 F2 F3 5_674 5_674 50.43(8)
Ag1 F2 F3 5_674 6_553 68.35(10)
Ag1 F2 F3 5_674 7_675 74.39(12)
Ag1 F2 F3 5_674 8_656 155.389(7)
Ag1 F2 F1 5_674 6_454 66.06(8)
Ag1 F2 F1 5_674 6_554 129.44(4)
Ag1 F2 Ag1 5_774 6_553 99.91(7)
Ag1 F2 Ag1 5_774 6_554 147.58(3)
Ag1 F2 Ag1 5_774 6_654 46.55(8)
Ag1 F2 Ag1 5_774 7_575 144.93(8)
Ag1 F2 Ag1 5_774 7_675 55.37(6)
Ag1 F2 Ag1 5_774 8_555 140.90(7)
Ag1 F2 Ag1 5_774 8_655 46.23(6)
Ag1 F2 Ag1 5_774 8_656 85.13(7)
Ag1 F2 F3 5_774 2_665 81.75(9)
Ag1 F2 F3 5_774 4_564 132.269(8)
Ag1 F2 F3 5_774 5_674 119.02(11)
Ag1 F2 F3 5_774 6_553 107.08(7)
Ag1 F2 F3 5_774 7_675 26.84(2)
Ag1 F2 F3 5_774 8_656 87.08(8)
Ag1 F2 F1 5_774 6_454 164.21(3)
Ag1 F2 F1 5_774 6_554 30.79(7)
Ag1 F2 Ag1 6_553 6_554 112.36(10)
Ag1 F2 Ag1 6_553 6_654 133.937(12)
Ag1 F2 Ag1 6_553 7_575 85.13(7)
Ag1 F2 Ag1 6_553 7_675 140.45(3)
Ag1 F2 Ag1 6_553 8_555 42.582(5)
Ag1 F2 Ag1 6_553 8_655 63.02(10)
Ag1 F2 Ag1 6_553 8_656 163.36(4)
Ag1 F2 F3 6_553 2_665 73.77(4)
Ag1 F2 F3 6_553 4_564 91.46(6)
Ag1 F2 F3 6_553 5_674 98.33(7)
Ag1 F2 F3 6_553 6_553 15.82(3)
Ag1 F2 F3 6_553 7_675 92.91(7)
Ag1 F2 F3 6_553 8_656 147.73(6)
Ag1 F2 F1 6_553 6_454 67.00(4)
Ag1 F2 F1 6_553 6_554 109.95(4)
Ag1 F2 Ag1 6_554 6_654 104.27(11)
Ag1 F2 Ag1 6_554 7_575 46.23(6)
Ag1 F2 Ag1 6_554 7_675 97.96(9)
Ag1 F2 Ag1 6_554 8_555 71.30(10)
Ag1 F2 Ag1 6_554 8_655 150.71(6)
Ag1 F2 Ag1 6_554 8_656 63.02(10)
Ag1 F2 F3 6_554 2_665 103.75(8)
Ag1 F2 F3 6_554 4_564 47.03(2)
Ag1 F2 F3 6_554 5_674 60.67(9)
Ag1 F2 F3 6_554 6_553 103.51(10)
Ag1 F2 F3 6_554 7_675 146.25(3)
Ag1 F2 F3 6_554 8_656 64.06(10)
Ag1 F2 F1 6_554 6_454 46.94(6)
Ag1 F2 F1 6_554 6_554 126.59(6)
Ag1 F2 Ag1 6_654 7_575 140.90(7)
Ag1 F2 Ag1 6_654 7_675 53.65(7)
Ag1 F2 Ag1 6_654 8_555 163.13(4)
Ag1 F2 Ag1 6_654 8_655 71.30(10)
Ag1 F2 Ag1 6_654 8_656 42.582(5)
Ag1 F2 F3 6_654 2_665 71.13(4)
Ag1 F2 F3 6_654 4_564 93.78(7)
Ag1 F2 F3 6_654 5_674 124.17(7)
Ag1 F2 F3 6_654 6_553 129.75(4)
Ag1 F2 F3 6_654 7_675 68.70(9)
Ag1 F2 F3 6_654 8_656 40.743(6)
Ag1 F2 F1 6_654 6_454 149.20(5)
Ag1 F2 F1 6_654 6_554 24.61(5)
Ag1 F2 Ag1 7_575 7_675 99.46(10)
Ag1 F2 Ag1 7_575 8_555 46.55(8)
Ag1 F2 Ag1 7_575 8_655 147.58(3)
Ag1 F2 Ag1 7_575 8_656 99.91(7)
Ag1 F2 F3 7_575 2_665 132.269(8)
Ag1 F2 F3 7_575 4_564 81.75(9)
Ag1 F2 F3 7_575 5_674 26.84(2)
Ag1 F2 F3 7_575 6_553 87.08(8)
Ag1 F2 F3 7_575 7_675 119.02(11)
Ag1 F2 F3 7_575 8_656 107.08(7)
Ag1 F2 F1 7_575 6_454 30.79(7)
Ag1 F2 F1 7_575 6_554 164.21(3)
Ag1 F2 Ag1 7_675 8_555 142.12(3)
Ag1 F2 Ag1 7_675 8_655 101.57(10)
Ag1 F2 Ag1 7_675 8_656 54.75(7)
Ag1 F2 F3 7_675 2_665 124.08(10)
Ag1 F2 F3 7_675 4_564 128.09(8)
Ag1 F2 F3 7_675 5_674 74.39(12)
Ag1 F2 F3 7_675 6_553 155.389(7)
Ag1 F2 F3 7_675 7_675 50.43(8)
Ag1 F2 F3 7_675 8_656 68.35(10)
Ag1 F2 F1 7_675 6_454 129.44(4)
Ag1 F2 F1 7_675 6_554 66.06(8)
Ag1 F2 Ag1 8_555 8_655 104.27(11)
Ag1 F2 Ag1 8_555 8_656 133.937(12)
Ag1 F2 F3 8_555 2_665 93.78(7)
Ag1 F2 F3 8_555 4_564 71.13(4)
Ag1 F2 F3 8_555 5_674 68.70(9)
Ag1 F2 F3 8_555 6_553 40.743(6)
Ag1 F2 F3 8_555 7_675 124.17(7)
Ag1 F2 F3 8_555 8_656 129.75(4)
Ag1 F2 F1 8_555 6_454 24.61(5)
Ag1 F2 F1 8_555 6_554 149.20(5)
Ag1 F2 Ag1 8_655 8_656 112.36(10)
Ag1 F2 F3 8_655 2_665 47.03(2)
Ag1 F2 F3 8_655 4_564 103.75(8)
Ag1 F2 F3 8_655 5_674 146.25(3)
Ag1 F2 F3 8_655 6_553 64.06(10)
Ag1 F2 F3 8_655 7_675 60.67(9)
Ag1 F2 F3 8_655 8_656 103.51(10)
Ag1 F2 F1 8_655 6_454 126.59(6)
Ag1 F2 F1 8_655 6_554 46.94(6)
Ag1 F2 F3 8_656 2_665 91.46(6)
Ag1 F2 F3 8_656 4_564 73.77(4)
Ag1 F2 F3 8_656 5_674 92.91(7)
Ag1 F2 F3 8_656 6_553 147.73(6)
Ag1 F2 F3 8_656 7_675 98.33(7)
Ag1 F2 F3 8_656 8_656 15.82(3)
Ag1 F2 F1 8_656 6_454 109.95(4)
Ag1 F2 F1 8_656 6_554 67.00(4)
F3 F2 F3 2_665 4_564 57.20(10)
F3 F2 F3 2_665 5_674 159.067(19)
F3 F2 F3 2_665 6_553 62.04(6)
F3 F2 F3 2_665 7_675 104.63(12)
F3 F2 F3 2_665 8_656 76.19(8)
F3 F2 F1 2_665 6_454 101.92(7)
F3 F2 F1 2_665 6_554 59.52(2)
F3 F2 F3 4_564 5_674 104.63(12)
F3 F2 F3 4_564 6_553 76.19(8)
F3 F2 F3 4_564 7_675 159.067(19)
F3 F2 F3 4_564 8_656 62.04(6)
F3 F2 F1 4_564 6_454 59.52(2)
F3 F2 F1 4_564 6_554 101.92(7)
F3 F2 F3 5_674 6_553 105.90(9)
F3 F2 F3 5_674 7_675 94.97(13)
F3 F2 F3 5_674 8_656 105.71(8)
F3 F2 F1 5_674 6_454 57.42(9)
F3 F2 F1 5_674 6_554 140.34(4)
F3 F2 F3 6_553 7_675 105.71(8)
F3 F2 F3 6_553 8_656 132.47(9)
F3 F2 F1 6_553 6_454 62.70(4)
F3 F2 F1 6_553 6_554 108.71(5)
F3 F2 F3 7_675 8_656 105.90(9)
F3 F2 F1 7_675 6_454 140.34(4)
F3 F2 F1 7_675 6_554 57.42(9)
F3 F2 F1 8_656 6_454 108.71(5)
F3 F2 F1 8_656 6_554 62.70(4)
F1 F2 F1 6_454 6_554 160.28(5)

loop_
_geom_bond_atom_site_label_1
_geom_bond_atom_site_label_2
_geom_bond_site_symmetry_2
_geom_bond_distance
Ag1 Ag1 1_455 5.476(19)
Ag1 Ag1 1_655 5.476(19)
Ag1 Ag1 2_564 3.581(7)
Ag1 Ag1 2_565 3.581(7)
Ag1 Ag1 3_553 3.144(7)
Ag1 Ag1 3_554 4.221(8)
Ag1 Ag1 3_653 3.918(10)
Ag1 Ag1 3_654 4.826(10)
Ag1 Ag1 4_464 3.489(9)
Ag1 Ag1 4_564 3.489(9)
Ag1 Ag1 5_564 3.155(8)
Ag1 Ag1 5_664 3.927(10)
Ag1 Ag1 6_443 5.452(13)
Ag1 Ag1 6_453 5.452(13)
Ag1 Ag1 6_543 5.452(13)
Ag1 Ag1 6_553 5.452(13)
Ag1 Ag1 7_564 3.584(7)
Ag1 Ag1 7_565 3.584(7)
Ag1 Ag1 8_545 4.195(15)
Ag1 Ag1 8_555 4.195(15)
Ag1 F3 . 2.086(5)
Ag1 F3 1_556 3.906(9)
Ag1 F3 2_565 2.600(8)
Ag1 F3 3_553 2.911(10)
Ag1 F3 3_653 2.638(9)
Ag1 F3 4_463 4.492(8)
Ag1 F3 4_464 4.149(8)
Ag1 F3 4_564 4.920(10)
Ag1 F3 5_563 4.609(9)
Ag1 F3 5_564 4.275(8)
Ag1 F3 5_663 4.442(8)
Ag1 F3 5_664 4.094(8)
Ag1 F3 6_443 5.003(15)
Ag1 F3 6_453 4.347(13)
Ag1 F3 7_565 2.084(6)
Ag1 F3 8_545 4.938(15)
Ag1 F3 8_555 4.271(13)
Ag1 F1 1_454 4.154(9)
Ag1 F1 1_455 2.116(4)
Ag1 F1 . 4.712(14)
Ag1 F1 2_564 4.437(12)
Ag1 F1 2_664 2.726(6)
Ag1 F1 5_664 2.761(7)
Ag1 F1 6_444 4.681(13)
Ag1 F1 6_454 4.949(14)
Ag1 F2 1_445 4.117(11)
Ag1 F2 2_564 4.861(12)
Ag1 F2 2_664 3.373(9)
Ag1 F2 5_674 2.118(4)
Ag1 F2 5_774 4.713(14)
Ag1 F2 6_344 4.298(12)
Ag1 F2 6_443 4.358(9)
Ag1 F2 6_444 2.494(5)
F3 F3 3_653 2.592(6)
F3 F3 5_663 2.680(6)
F3 F1 1_454 2.747(5)
F3 F1 2_664 2.609(7)
F3 F1 5_664 2.724(6)
F3 F2 2_664 2.707(8)
F3 F2 5_674 2.647(6)
F3 F2 6_443 2.479(5)
F1 F2 6_444 2.779(9)
F1 F2 6_544 2.779(9)

loop_
_publcif_info_datablock.id
_publcif_info_datablock.publ_exptl
_publcif_info_datablock.publ_geom
_publcif_info_datablock.structure
{7c4d798b-ce90-47e0-85e6-e8683cb3fc28} y y y
{b42be655-edf5-4ff4-9622-3337ad6d162f} ? ? ?

loop_
_publcif_info_exptl_table_header_item
Datablock_name

loop_
_publcif_info_tables.block_id
_publcif_info_tables.reference_item
{b42be655-edf5-4ff4-9622-3337ad6d162f} '_publcif_info_datablock.publ_exptl'
